data_1550752
loop_
_publ_author_name
'Du, Cheng'
'Zhong, Liu'
'Gao, Jie'
'Zhong, Shuhuang'
'Liao, Heng'
'Gao, Haiyang'
'Wu, Qing'

_publ_section_title
;
 Living (co)polymerization of ethylene and bio-based furfuryl acrylate
 using dibenzobarrelene derived \a-diimine palladium catalysts
;
_journal_issue 16
_journal_name_full 'Polymer Chemistry'
_journal_page_first 2029
_journal_paper_doi 10.1039/C9PY00126C
_journal_volume 10
_journal_year 2019
_chemical_formula_moiety 'C49 H53 N2 O3 Pd, C32 H12 B F24'
_chemical_formula_sum 'C81 H65 B F24 N2 O3 Pd'
_chemical_formula_weight 1687.17
_space_group_crystal_system monoclinic
_space_group_IT_number 14
_space_group_name_Hall '-P 2ybc'
_space_group_name_H-M_alt 'P 1 21/c 1'
_symmetry_space_group_name_Hall '-P 2ybc'
_symmetry_space_group_name_H-M 'P 1 21/c 1'
_atom_sites_solution_hydrogens geom
_audit_creation_date 2018-11-27
_audit_creation_method
;
Olex2 1.2
(compiled 2016.09.09 svn.r3337 for OlexSys, GUI svn.r5227)
;
_audit_update_record
;
2019-01-28 deposited with the CCDC.    2019-03-15 downloaded from the CCDC.
;
_cell_angle_alpha 90
_cell_angle_beta 90.474(7)
_cell_angle_gamma 90
_cell_formula_units_Z 8
_cell_length_a 27.646(2)
_cell_length_b 21.9906(11)
_cell_length_c 25.7467(16)
_cell_measurement_reflns_used 7040
_cell_measurement_temperature 150.00(10)
_cell_measurement_theta_max 24.9690
_cell_measurement_theta_min 3.6320
_cell_volume 15652.2(17)
_computing_cell_refinement 'CrysAlisPro 1.171.38.43 (Rigaku OD, 2015)'
_computing_data_collection 'CrysAlisPro 1.171.38.43 (Rigaku OD, 2015)'
_computing_data_reduction 'CrysAlisPro 1.171.38.43 (Rigaku OD, 2015)'
_computing_molecular_graphics 'Olex2 (Dolomanov et al., 2009)'
_computing_publication_material 'Olex2 (Dolomanov et al., 2009)'
_computing_structure_refinement 'ShelXL (Sheldrick, 2015)'
_diffrn_ambient_environment N~2~
_diffrn_ambient_temperature 150.00(10)
_diffrn_detector 'CCD plate'
_diffrn_detector_area_resol_mean 5.2913
_diffrn_detector_type AtlasS2
_diffrn_measured_fraction_theta_full 0.932
_diffrn_measured_fraction_theta_max 0.925
_diffrn_measurement_details
;
List of Runs (angles in degrees, time in seconds):

  # Type    Start    End  Width  t~exp~   \w     \q     \k     \f   Frames
#--------------------------------------------------------------------------
  1  \w    -98.00 -71.00   1.00   35.39    --  -12.91 178.00  30.00   27
  2  \w    -21.00  40.00   1.00   35.39    --  -12.91  77.00   0.00   61
  3  \w    -55.00  -1.00   1.00   35.39    --   13.92 -77.00-120.00   54
;
_diffrn_measurement_device 'four-circle diffractometer'
_diffrn_measurement_device_type 'SuperNova, Dual, Cu at zero, AtlasS2'
_diffrn_measurement_method '\w scans'
_diffrn_orient_matrix_type 'CrysAlisPro convention (1999,Acta A55,543-557)'
_diffrn_orient_matrix_UB_11 0.0051120000
_diffrn_orient_matrix_UB_12 -0.0240267000
_diffrn_orient_matrix_UB_13 -0.0174943000
_diffrn_orient_matrix_UB_21 0.0248870000
_diffrn_orient_matrix_UB_22 0.0077900000
_diffrn_orient_matrix_UB_23 0.0007950000
_diffrn_orient_matrix_UB_31 0.0035526000
_diffrn_orient_matrix_UB_32 -0.0200502000
_diffrn_orient_matrix_UB_33 0.0212707000
_diffrn_radiation_monochromator mirror
_diffrn_radiation_probe x-ray
_diffrn_radiation_type MoK\a
_diffrn_radiation_wavelength 0.71073
_diffrn_reflns_av_R_equivalents 0.0451
_diffrn_reflns_av_unetI/netI 0.1008
_diffrn_reflns_Laue_measured_fraction_full 0.932
_diffrn_reflns_Laue_measured_fraction_max 0.925
_diffrn_reflns_limit_h_max 33
_diffrn_reflns_limit_h_min -34
_diffrn_reflns_limit_k_max 21
_diffrn_reflns_limit_k_min -27
_diffrn_reflns_limit_l_max 31
_diffrn_reflns_limit_l_min -29
_diffrn_reflns_number 49391
_diffrn_reflns_point_group_measured_fraction_full 0.932
_diffrn_reflns_point_group_measured_fraction_max 0.925
_diffrn_reflns_theta_full 25.242
_diffrn_reflns_theta_max 26.000
_diffrn_reflns_theta_min 3.244
_diffrn_source 'micro-focus sealed X-ray tube'
_diffrn_source_type 'SuperNova (Mo) X-ray Source'
_exptl_absorpt_coefficient_mu 0.342
_exptl_absorpt_correction_T_max 1.00000
_exptl_absorpt_correction_T_min 0.83535
_exptl_absorpt_correction_type multi-scan
_exptl_absorpt_process_details
;
CrysAlisPro 1.171.38.43 (Rigaku Oxford Diffraction, 2015)
Empirical absorption correction using spherical harmonics,
 implemented in SCALE3 ABSPACK scaling algorithm.
;
_exptl_crystal_colour yellow
_exptl_crystal_colour_primary yellow
_exptl_crystal_density_diffrn 1.426
_exptl_crystal_description block
_exptl_crystal_F_000 6811
_exptl_crystal_size_max 0.22
_exptl_crystal_size_mid 0.2
_exptl_crystal_size_min 0.16
_refine_diff_density_max 1.643
_refine_diff_density_min -0.972
_refine_diff_density_rms 0.085
_refine_ls_extinction_method none
_refine_ls_goodness_of_fit_ref 1.010
_refine_ls_hydrogen_treatment constr
_refine_ls_matrix_type full
_refine_ls_number_parameters 2151
_refine_ls_number_reflns 28441
_refine_ls_number_restraints 44
_refine_ls_restrained_S_all 1.088
_refine_ls_R_factor_all 0.1423
_refine_ls_R_factor_gt 0.0839
_refine_ls_shift/su_max 11.250
_refine_ls_shift/su_mean 0.087
_refine_ls_structure_factor_coef Fsqd
_refine_ls_weighting_details 'w=1/[\s^2^(Fo^2^)+(0.0993P)^2^+36.9799P] where P=(Fo^2^+2Fc^2^)/3'
_refine_ls_weighting_scheme calc
_refine_ls_wR_factor_gt 0.2007
_refine_ls_wR_factor_ref 0.2461
_reflns_Friedel_coverage 0.000
_reflns_number_gt 16786
_reflns_number_total 28441
_reflns_threshold_expression 'I > 2\s(I)'
_cod_data_source_file c9py00126c2.cif
_cod_data_source_block 1
_cod_depositor_comments
;

2019-08-02
Z value and formula fixed to values more according to usual
chemical conventions.                 miguel

 Adding full bibliography for 1550751--1550752.cif.
;
_cod_original_cell_volume 15652.3(17)
_cod_original_formula_moiety 'C49 H53 N2 O3 Pd, C48.5 H48.2 N2 O2.5 Pd, C32 H12 B F24, C32 H12 B F23.5, 0.25(F)'
_cod_original_formula_sum 'C162 H127 B2 F47.75 N4 O5.50 Pd2'
_cod_original_formula_units_Z 4
_cod_original_formula_weight 3359.34
_cod_database_code 1550752
_chemical_oxdiff_formula 'C H Cl Pd'
_chemical_oxdiff_usercomment C1b-VFM
_shelx_space_group_comment
;
The symmetry employed for this shelxl refinement is uniquely defined
by the following loop, which should always be used as a source of
symmetry information in preference to the above space-group names.
They are only intended as comments.
;
_reflns_odcompleteness_completeness 90.65
_reflns_odcompleteness_iscentric 1
_reflns_odcompleteness_theta 27.04
_olex2_refinement_description
;
1. Fixed Uiso
 At 1.2 times of:
  All C(H) groups, All C(H,H) groups
 At 1.5 times of:
  All C(H,H,H) groups
2. Restrained distances
 C063-C05O
 3 with sigma of 0.02
 O062-C43
 3 with sigma of 0.02
3. Uiso/Uaniso restraints and constraints
Uanis(C06C) \\sim Ueq, Uanis(C1AA) \\sim Ueq, Uanis(C06A) \\sim Ueq,
Uanis(C060) \\sim Ueq, Uanis(C3) \\sim Ueq, Uanis(C06D) \\sim Ueq, Uanis(C4)
\\sim Ueq: with sigma of 0.1 and sigma for terminal atoms of 0.2
Uanis(F0AA) = Uanis(F05G) = Uanis(F05I) = Uanis(F05H) = Uanis(F1AA) =
Uanis(F02K)
Uanis(F03U) = Uanis(F00I) = Uanis(F00H)
Uanis(F04H) = Uanis(F05V) = Uanis(F05W) = Uanis(F044) = Uanis(F2) = Uanis(F04G)
Uanis(F05Q) = Uanis(F05P) = Uanis(F05S) = Uanis(F05R) = Uanis(F04D) =
Uanis(F04C)
Uanis(F5) = Uanis(F34) = Uanis(F4)
Uanis(C17) = Uanis(C8)
4. Others
 Fixed Sof: F02K(0.5) F02R(0.5) F042(0.5) F044(0.5) F04C(0.6) F04G(0.5)
 F04K(0.5) F04M(0.5) F04W(0.5) F050(0.5) F05C(0.5) F05G(0.5) F05H(0.5)
 F05K(0.5) F05N(0.5) F05P(0.6) F05R(0.5) F05V(0.5) O05W(0.5) O062(0.5)
 C063(0.4) C06A(0.5) C06B(0.5) H06D(0.5) H06E(0.5) C06C(0.5) C06D(0.5) F5(0.25)
 F05S(0.5) F05Q(0.4) F04D(0.4) F05O(0.5) F05D(0.5) F0(0.5) F02S(0.5) F04N(0.5)
 F1(0.5) F0AA(0.5) F05I(0.5) F1AA(0.5) F04L(0.5) F04X(0.5) F05L(0.5) F05W(0.5)
 F04H(0.5) F2(0.5) F2AA(0.5) C17(0.5) C8(0.5) O1(0.5) C1(0.5) H1A(0.5) H1B(0.5)
 C1AA(0.5) C3(0.5) C4(0.5) C43(0.5) C10(0.6) H10A(0.6) H10B(0.6) F7(0.5)
 F34(0.5)
5.a Ternary CH refined with riding coordinates:
 C013(H013), C016(H016), C01S(H01S), C026(H026), C028(H028), C02B(H02B),
 C031(H031), C033(H033), C03K(H03K), C03N(H03N), C04O(H04O), C055(H055)
5.b Secondary CH2 refined with riding coordinates:
 C02V(H02A,H02D), C03W(H03M,H03O), C06B(H06D,H06E), C1(H1A,H1B), C10(H10A,H10B)
5.c Aromatic/amide H refined with riding coordinates:
 C00O(H00O), C00P(H00P), C00W(H00W), C00Z(H00Z), C011(H011), C012(H012),
 C01C(H01C), C01D(H01D), C01E(H01E), C01G(H01G), C01I(H01I), C01L(H01L),
 C01M(H01M), C01N(H01N), C01T(H01T), C020(H020), C022(H022), C023(H023),
 C029(H029), C02A(H02E), C02C(H02C), C02D(H02G), C02F(H02F), C02J(H02J),
 C02M(H02M), C02N(H02N), C02T(H02T), C02X(H02X), C02Y(H02Y), C030(H030),
 C035(H035), C037(H037), C039(H039), C03A(H03A), C03I(H03I), C03O(H03P),
 C040(H040), C041(H041), C043(H043), C045(H045), C047(H047), C04B(H04B),
 C04E(H04E), C04H(H04H), C04I(H04R), C04P(H04P), C04U(H04U), C04X(H04X),
 C04Y(H04Y), C04Z(H04Z), C052(H052), C053(H053), C056(H056), C057(H057),
 C058(H058), C059(H059), C05A(H05Y), C05I(H05Z)
5.d Idealised Me refined as rotating group:
 C036(H03E,H03F,H03G), C038(H03H,H03J,H03L), C03X(H03B,H03C,H03D), C04D(H04A,
 H04C,H04D), C04J(H04F,H04G,H04I), C04Q(H04J,H04K,H04L), C04T(H04M,H04N,H04Q),
 C051(H05A,H05B,H05C), C05E(H05S,H05T,H05U), C05J(H05D,H05E,H05F), C05L(H05G,
 H05H,H05I), C05S(H05V,H05W,H05X), C05T(H05J,H05K,H05L), C05U(H05M,H05N,H05O),
 C05X(H05P,H05Q,H05R), C061(H06A,H06B,H06C)
;
_shelx_shelxl_version_number 2014/7
_olex2_submission_special_instructions 'No special instructions were received'
_oxdiff_exptl_absorpt_empirical_details
;
Empirical correction (ABSPACK) includes:
- Absorption correction using spherical harmonics
- Frame scaling
;
_oxdiff_exptl_absorpt_empirical_full_max 1.248
_oxdiff_exptl_absorpt_empirical_full_min 0.862

loop_
_space_group_symop_operation_xyz
'x, y, z'
'-x, y+1/2, -z+1/2'
'-x, -y, -z'
'x, -y-1/2, z-1/2'

loop_
_atom_site_label
_atom_site_type_symbol
_atom_site_fract_x
_atom_site_fract_y
_atom_site_fract_z
_atom_site_U_iso_or_equiv
_atom_site_adp_type
_atom_site_occupancy
_atom_site_site_symmetry_order
_atom_site_calc_flag
_atom_site_refinement_flags_posn
_atom_site_refinement_flags_adp
_atom_site_refinement_flags_occupancy
_atom_site_disorder_assembly
_atom_site_disorder_group
Pd01 Pd 0.48026(2) 0.64887(2) 0.78455(2) 0.03706(14) Uani 1 1 d . . . . .
Pd02 Pd 0.00069(2) 0.66105(2) 0.79880(2) 0.05302(17) Uani 1 1 d . . . . .
O003 O 0.43301(15) 0.71623(19) 0.76221(17) 0.0468(11) Uani 1 1 d . . . . .
F004 F 0.41929(16) 1.09476(18) 1.07108(17) 0.0690(13) Uani 1 1 d . . . . .
F005 F 0.37810(16) 1.0242(2) 1.10668(16) 0.0709(13) Uani 1 1 d . . . . .
F006 F 0.40936(15) 0.8175(2) 0.9522(2) 0.0763(13) Uani 1 1 d . . . . .
F007 F -0.34108(15) 0.7287(2) 1.18526(16) 0.0721(13) Uani 1 1 d . . . . .
N008 N 0.45703(14) 0.5879(2) 0.72412(16) 0.0276(10) Uani 1 1 d . . . . .
F009 F 0.27586(17) 0.8060(2) 0.80727(17) 0.0785(14) Uani 1 1 d . . . . .
F00A F 0.43281(16) 1.0017(2) 1.0531(2) 0.0816(15) Uani 1 1 d . . . . .
N00B N 0.52366(16) 0.5755(2) 0.79888(16) 0.0305(10) Uani 1 1 d . . . . .
F00C F -0.44102(18) 0.6382(2) 1.0405(2) 0.0843(14) Uani 1 1 d . . . . .
O00D O 0.39629(19) 0.8048(2) 0.75553(19) 0.0582(13) Uani 1 1 d . . . . .
C00E C 0.51794(18) 0.5313(2) 0.7668(2) 0.0269(11) Uani 1 1 d . . . . .
C00F C 0.48170(17) 0.5390(2) 0.72448(19) 0.0247(11) Uani 1 1 d . . . . .
F00G F -0.3730(2) 0.7902(2) 0.85910(19) 0.0945(17) Uani 1 1 d . . . . .
F00H F -0.2201(4) 0.5440(4) 0.8406(2) 0.1423(17) Uani 1 1 d . . . A 1
O00I O 0.3686(2) 0.8813(2) 0.6670(2) 0.0702(15) Uani 1 1 d . . . . .
F00J F 0.20779(18) 0.8110(3) 0.7712(2) 0.1013(19) Uani 1 1 d . . . . .
F00K F 0.13111(19) 1.0638(3) 0.8386(2) 0.0964(17) Uani 1 1 d . . . . .
N00L N 0.06105(19) 0.7245(2) 0.8007(2) 0.0496(14) Uani 1 1 d . . . . .
C00M C 0.56538(19) 0.4677(2) 0.7103(2) 0.0285(12) Uani 1 1 d . . . . .
C00N C 0.2699(2) 0.8779(3) 0.9874(2) 0.0342(13) Uani 1 1 d . . . . .
C00O C 0.2964(2) 1.0448(3) 0.9374(2) 0.0321(12) Uani 1 1 d . . . . .
H00O H 0.2748 1.0462 0.9095 0.039 Uiso 1 1 calc R . . . .
C00P C 0.3964(2) 0.6358(3) 0.6017(2) 0.0410(14) Uani 1 1 d . . . . .
H00P H 0.4038 0.6492 0.5684 0.049 Uiso 1 1 calc R . . . .
N00Q N -0.02644(18) 0.7306(2) 0.7554(2) 0.0432(13) Uani 1 1 d . . . . .
F00R F -0.3182(2) 0.8394(3) 0.8975(2) 0.108(2) Uani 1 1 d . . . . .
C00S C 0.53219(19) 0.4757(2) 0.6700(2) 0.0280(12) Uani 1 1 d . . . . .
C00T C 0.29394(19) 0.9959(3) 0.9715(2) 0.0307(12) Uani 1 1 d . . . . .
F00U F 0.1641(2) 1.0429(3) 1.17685(18) 0.1039(19) Uani 1 1 d . . . . .
C00V C 0.42034(19) 0.6009(2) 0.6855(2) 0.0300(12) Uani 1 1 d . . . . .
C00W C 0.24193(19) 0.8940(3) 0.8748(2) 0.0355(13) Uani 1 1 d . . . . .
H00W H 0.2582 0.8603 0.8880 0.043 Uiso 1 1 calc R . . . .
F00X F -0.4316(2) 0.7239(3) 1.0741(2) 0.122(3) Uani 1 1 d . . . . .
F00Y F 0.2652(2) 0.8647(3) 0.74325(18) 0.111(2) Uani 1 1 d . . . . .
C00Z C 0.32873(19) 0.9969(3) 1.0117(2) 0.0341(13) Uani 1 1 d . . . . .
H00Z H 0.3295 0.9647 1.0351 0.041 Uiso 1 1 calc R . . . .
C010 C 0.22991(19) 0.9409(3) 0.9091(2) 0.0330(13) Uani 1 1 d . . . . .
C011 C 0.3486(2) 0.6315(3) 0.6163(3) 0.0463(16) Uani 1 1 d . . . . .
H011 H 0.3243 0.6413 0.5925 0.056 Uiso 1 1 calc R . . . .
C012 C 0.3626(2) 1.0917(3) 0.9834(2) 0.0371(14) Uani 1 1 d . . . . .
H012 H 0.3848 1.1232 0.9873 0.045 Uiso 1 1 calc R . . . .
C013 C 0.54290(19) 0.4696(2) 0.7644(2) 0.0302(12) Uiso 1 1 d . . . . .
H013 H 0.5665 0.4632 0.7925 0.036 Uiso 1 1 calc R . . . .
C014 C 0.4337(2) 0.6203(2) 0.6359(2) 0.0333(13) Uani 1 1 d . . . . .
F015 F -0.3007(2) 0.7619(3) 0.85286(18) 0.122(3) Uani 1 1 d . . . . .
C016 C 0.48040(18) 0.4840(2) 0.6876(2) 0.0285(12) Uani 1 1 d . . . . .
H016 H 0.4573 0.4886 0.6588 0.034 Uiso 1 1 calc R . . . .
C017 C 0.3620(2) 1.0437(3) 1.0180(2) 0.0351(13) Uani 1 1 d . . . . .
C018 C 0.5018(2) 0.4232(2) 0.7642(2) 0.0302(12) Uani 1 1 d . . . . .
C019 C 0.46896(19) 0.4305(2) 0.7235(2) 0.0302(12) Uani 1 1 d . . . . .
C01A C 0.2076(2) 0.9664(3) 1.0095(2) 0.0362(13) Uani 1 1 d . . . . .
C01B C 0.5388(2) 0.5607(3) 0.8915(2) 0.0406(14) Uani 1 1 d . . . . .
C01C C 0.5474(2) 0.4747(2) 0.6185(2) 0.0323(12) Uani 1 1 d . . . . .
H01C H 0.5255 0.4800 0.5913 0.039 Uiso 1 1 calc R . . . .
C01D C 0.3366(2) 0.6131(3) 0.6653(3) 0.0441(15) Uani 1 1 d . . . . .
H01D H 0.3041 0.6110 0.6745 0.053 Uiso 1 1 calc R . . . .
C01E C 0.2432(2) 0.8380(3) 1.0182(2) 0.0353(13) Uani 1 1 d . . . . .
H01E H 0.2133 0.8509 1.0304 0.042 Uiso 1 1 calc R . . . .
C01F C -0.3842(2) 0.7029(3) 1.0009(2) 0.0411(15) Uani 1 1 d . . . . .
C01G C 0.6142(2) 0.4577(3) 0.7000(2) 0.0360(13) Uani 1 1 d . . . . .
H01G H 0.6363 0.4519 0.7269 0.043 Uiso 1 1 calc R . . . .
F01H F 0.1978(2) 1.0939(3) 0.8129(3) 0.131(3) Uani 1 1 d . . . . .
C01I C -0.2720(2) 0.6794(3) 1.1189(2) 0.0382(14) Uani 1 1 d . . . . .
H01I H -0.2933 0.7080 1.1051 0.046 Uiso 1 1 calc R . . . .
F01J F 0.2232(2) 0.9823(3) 1.1747(2) 0.112(2) Uani 1 1 d . . . . .
F01K F 0.4002(2) 0.7361(3) 0.9917(3) 0.128(3) Uani 1 1 d . . . . .
C01L C 0.2034(2) 0.9888(3) 0.8868(2) 0.0385(14) Uani 1 1 d . . . . .
H01L H 0.1924 1.0200 0.9081 0.046 Uiso 1 1 calc R . . . .
C01M C 0.6287(2) 0.4566(3) 0.6489(2) 0.0408(14) Uani 1 1 d . . . . .
H01M H 0.6611 0.4498 0.6415 0.049 Uiso 1 1 calc R . . . .
C01N C 0.2192(2) 0.9880(3) 1.0590(2) 0.0400(14) Uani 1 1 d . . . . .
H01N H 0.2517 0.9923 1.0681 0.048 Uiso 1 1 calc R . . . .
C01O C -0.1996(2) 0.6847(3) 1.0056(2) 0.0392(14) Uani 1 1 d . . . . .
F01P F -0.27712(17) 0.7683(3) 1.2147(3) 0.117(2) Uani 1 1 d . . . . .
C01Q C -0.2975(2) 0.6824(3) 0.9993(2) 0.0371(14) Uani 1 1 d . . . . .
C01R C 0.5581(2) 0.5711(2) 0.8411(2) 0.0344(13) Uani 1 1 d . . . . .
C01S C 0.4866(2) 0.6283(3) 0.6215(2) 0.0375(13) Uani 1 1 d . . . . .
H01S H 0.5040 0.5930 0.6355 0.045 Uiso 1 1 calc R . . . .
C01T C 0.5729(3) 0.5585(3) 0.9322(2) 0.0490(17) Uani 1 1 d . . . . .
H01T H 0.5624 0.5512 0.9659 0.059 Uiso 1 1 calc R . . . .
F01U F 0.3712(2) 0.7456(4) 0.9175(3) 0.135(3) Uani 1 1 d . . . . .
C01V C -0.2460(2) 0.6441(3) 1.0851(2) 0.0399(14) Uani 1 1 d . . . . .
C01W C 0.3299(2) 1.0919(3) 0.9431(2) 0.0349(13) Uani 1 1 d . . . . .
C01X C 0.3722(2) 0.5974(3) 0.7017(2) 0.0388(14) Uani 1 1 d . . . . .
C01Y C -0.2514(2) 0.5791(3) 0.9959(2) 0.0366(13) Uani 1 1 d . . . . .
F01Z F -0.46899(18) 0.7150(3) 1.0023(3) 0.126(2) Uani 1 1 d . . . . .
C020 C 0.5965(2) 0.4654(3) 0.6088(2) 0.0384(14) Uani 1 1 d . . . . .
H020 H 0.6074 0.4652 0.5748 0.046 Uiso 1 1 calc R . . . .
C021 C -0.3371(3) 0.7454(3) 0.9340(2) 0.0469(16) Uani 1 1 d . . . . .
C022 C 0.4307(2) 0.3901(3) 0.7162(2) 0.0387(14) Uani 1 1 d . . . . .
H022 H 0.4089 0.3950 0.6889 0.046 Uiso 1 1 calc R . . . .
C023 C 0.6216(3) 0.5669(3) 0.9236(3) 0.0480(17) Uani 1 1 d . . . . .
H023 H 0.6433 0.5647 0.9513 0.058 Uiso 1 1 calc R . . . .
C024 C 0.0030(2) 0.8864(3) 0.7696(3) 0.0481(16) Uani 1 1 d . . . . .
C025 C 0.2308(2) 0.8952(3) 0.8217(2) 0.0412(15) Uani 1 1 d . . . . .
C026 C 0.3588(2) 0.5781(3) 0.7564(3) 0.0498(17) Uani 1 1 d . . . . .
H026 H 0.3884 0.5799 0.7776 0.060 Uiso 1 1 calc R . . . .
F027 F 0.2292(3) 1.0712(4) 1.1454(2) 0.155(4) Uani 1 1 d . . . . .
C028 C -0.0084(2) 0.8387(3) 0.7280(3) 0.0481(17) Uani 1 1 d . . . . .
H028 H -0.0412 0.8425 0.7137 0.058 Uiso 1 1 calc R . . . .
C029 C 0.6383(3) 0.5785(3) 0.8745(3) 0.0480(17) Uani 1 1 d . . . . .
H029 H 0.6712 0.5852 0.8697 0.058 Uiso 1 1 calc R . . . .
C02A C -0.3430(2) 0.6755(3) 1.0211(2) 0.0386(14) Uani 1 1 d . . . . .
H02E H -0.3459 0.6514 1.0506 0.046 Uiso 1 1 calc R . . . .
C02B C 0.0794(2) 0.8305(3) 0.7663(3) 0.0478(16) Uani 1 1 d . . . . .
H02B H 0.1124 0.8283 0.7804 0.057 Uiso 1 1 calc R . . . .
C02C C 0.4263(2) 0.3424(3) 0.7510(3) 0.0492(17) Uani 1 1 d . . . . .
H02C H 0.4011 0.3149 0.7467 0.059 Uiso 1 1 calc R . . . .
C02D C 0.3142(2) 0.8553(3) 0.9705(2) 0.0342(13) Uani 1 1 d . . . . .
H02G H 0.3335 0.8802 0.9501 0.041 Uiso 1 1 calc R . . . .
C02E C 0.2590(3) 0.7802(3) 1.0315(3) 0.0480(16) Uani 1 1 d . . . . .
C02F C -0.2959(2) 0.7179(3) 0.9536(2) 0.0413(15) Uani 1 1 d . . . . .
H02F H -0.2667 0.7228 0.9364 0.050 Uiso 1 1 calc R . . . .
C02G C 0.4280(2) 0.7679(3) 0.7779(2) 0.0446(15) Uani 1 1 d . . . . .
C02H C 0.6072(2) 0.5803(3) 0.8320(2) 0.0392(14) Uani 1 1 d . . . . .
C02I C 0.0497(2) 0.8821(3) 0.7892(3) 0.0517(17) Uani 1 1 d . . . . .
C02J C -0.2740(2) 0.5319(3) 1.0238(2) 0.0438(15) Uani 1 1 d . . . . .
H02J H -0.2845 0.5393 1.0574 0.053 Uiso 1 1 calc R . . . .
F02K F -0.3302(8) 0.3875(8) 1.0035(6) 0.106(2) Uani 0.5 1 d . . P B 1
F02L F -0.3071(2) 0.6894(4) 1.25138(17) 0.128(3) Uani 1 1 d . . . . .
C02M C 0.4582(2) 0.3345(3) 0.7917(3) 0.0467(16) Uani 1 1 d . . . . .
H02M H 0.4543 0.3020 0.8144 0.056 Uiso 1 1 calc R . . . .
C02N C 0.4969(2) 0.3756(3) 0.7989(2) 0.0374(14) Uani 1 1 d . . . . .
H02N H 0.5186 0.3708 0.8264 0.045 Uiso 1 1 calc R . . . .
C02O C 0.0006(2) 0.7780(3) 0.7545(3) 0.0427(15) Uani 1 1 d . . . . .
C02P C 0.1927(2) 0.9913(3) 0.8333(3) 0.0470(16) Uani 1 1 d . . . . .
C02Q C 0.3976(2) 1.0413(3) 1.0615(3) 0.0484(16) Uani 1 1 d . . . . .
F02R F 0.3598(6) 1.1853(8) 0.9152(9) 0.070(6) Uani 0.5 1 d . . P C 1
C02S C 0.3804(2) 0.8214(3) 0.6642(3) 0.0503(17) Uani 1 1 d . . . . .
C02T C -0.1564(3) 0.6566(3) 0.9932(2) 0.0500(17) Uani 1 1 d . . . . .
H02T H -0.1556 0.6144 0.9915 0.060 Uiso 1 1 calc R . . . .
C02U C 0.1846(3) 1.0032(3) 1.0952(2) 0.0480(16) Uani 1 1 d . . . . .
C02V C 0.4538(3) 0.7942(3) 0.8220(2) 0.0526(18) Uani 1 1 d . . . . .
H02A H 0.4762 0.8244 0.8090 0.063 Uiso 1 1 calc R . . . .
H02D H 0.4305 0.8153 0.8436 0.063 Uiso 1 1 calc R . . . .
C02W C 0.3309(2) 0.7973(3) 0.9828(2) 0.0407(14) Uani 1 1 d . . . . .
C02X C -0.2373(2) 0.5657(3) 0.9460(2) 0.0412(15) Uani 1 1 d . . . . .
H02X H -0.2232 0.5962 0.9261 0.049 Uiso 1 1 calc R . . . .
C02Y C -0.3815(3) 0.7388(3) 0.9571(3) 0.0496(17) Uani 1 1 d . . . . .
H02Y H -0.4088 0.7580 0.9436 0.059 Uiso 1 1 calc R . . . .
C02Z C 0.0499(2) 0.7741(3) 0.7773(3) 0.0442(15) Uani 1 1 d . . . . .
C030 C 0.3037(2) 0.7594(3) 1.0138(2) 0.0462(16) Uani 1 1 d . . . . .
H030 H 0.3149 0.7208 1.0226 0.055 Uiso 1 1 calc R . . . .
C031 C 0.6258(2) 0.5961(3) 0.7774(3) 0.0484(16) Uani 1 1 d . . . . .
H031 H 0.6070 0.5717 0.7526 0.058 Uiso 1 1 calc R . . . .
F032 F 0.1539(3) 1.0410(3) 0.7644(2) 0.152(3) Uani 1 1 d . . . . .
C033 C 0.4855(2) 0.5535(3) 0.9004(2) 0.0496(17) Uani 1 1 d . . . . .
H033 H 0.4686 0.5723 0.8709 0.059 Uiso 1 1 calc R . . . .
C034 C -0.1153(2) 0.7372(3) 0.7532(3) 0.0497(17) Uani 1 1 d . . . . .
C035 C 0.5066(3) 0.7029(3) 0.8413(3) 0.063(2) Uani 1 1 d . . . . .
H035 H 0.5358 0.6942 0.8579 0.075 Uiso 1 1 calc R . . . .
C036 C 0.4962(3) 0.6299(4) 0.5631(3) 0.0578(19) Uani 1 1 d . . . . .
H03E H 0.4813 0.5952 0.5468 0.087 Uiso 1 1 calc GR . . . .
H03F H 0.5304 0.6288 0.5572 0.087 Uiso 1 1 calc GR . . . .
H03G H 0.4829 0.6665 0.5485 0.087 Uiso 1 1 calc GR . . . .
C037 C 0.1581(2) 0.9615(3) 0.9994(3) 0.0489(16) Uani 1 1 d . . . . .
H037 H 0.1482 0.9467 0.9672 0.059 Uiso 1 1 calc R . . . .
C038 C 0.5086(2) 0.6846(3) 0.6472(3) 0.0470(16) Uani 1 1 d . . . . .
H03H H 0.4934 0.7204 0.6334 0.070 Uiso 1 1 calc GR . . . .
H03J H 0.5426 0.6860 0.6403 0.070 Uiso 1 1 calc GR . . . .
H03L H 0.5036 0.6828 0.6840 0.070 Uiso 1 1 calc GR . . . .
C039 C 0.2068(2) 0.9448(3) 0.8007(3) 0.0483(16) Uani 1 1 d . . . . .
H039 H 0.2003 0.9468 0.7652 0.058 Uiso 1 1 calc R . . . .
C03A C 0.0657(3) 0.9219(3) 0.8272(3) 0.063(2) Uani 1 1 d . . . . .
H03A H 0.0968 0.9187 0.8408 0.075 Uiso 1 1 calc R . . . .
B03B B 0.2500(2) 0.9446(3) 0.9693(2) 0.0325(14) Uani 1 1 d . . . . .
C03C C 0.0307(2) 0.8427(3) 0.6866(3) 0.0491(17) Uani 1 1 d . . . . .
C03D C 0.1386(3) 0.6753(4) 0.7859(3) 0.062(2) Uani 1 1 d . . . . .
C03E C 0.3775(3) 0.7748(3) 0.9609(3) 0.0549(18) Uani 1 1 d . . . . .
C03F C -0.2681(3) 0.6747(3) 1.1727(2) 0.0473(16) Uani 1 1 d . . . . .
C03G C -0.2807(3) 0.4743(3) 1.0021(3) 0.0562(19) Uani 1 1 d . . . . .
C03H C 0.2454(3) 0.8446(4) 0.7867(3) 0.0545(19) Uani 1 1 d . . . . .
C03I C -0.0280(3) 0.9311(3) 0.7861(3) 0.059(2) Uani 1 1 d . . . . .
H03I H -0.0590 0.9343 0.7721 0.071 Uiso 1 1 calc R . . . .
C03J C -0.4307(3) 0.6958(3) 1.0290(3) 0.0571(19) Uani 1 1 d . . . . .
C03K C -0.1169(3) 0.7461(4) 0.8122(3) 0.0601(19) Uani 1 1 d . . . . .
H03K H -0.0875 0.7282 0.8271 0.072 Uiso 1 1 calc R . . . .
C03L C -0.0717(2) 0.7300(3) 0.7267(3) 0.0444(16) Uani 1 1 d . . . . .
C03M C -0.0695(3) 0.7190(3) 0.6728(3) 0.0504(17) Uani 1 1 d . . . . .
C03N C -0.0226(3) 0.7024(3) 0.6462(3) 0.0541(18) Uani 1 1 d . . . . .
H03N H 0.0032 0.7271 0.6618 0.065 Uiso 1 1 calc R . . . .
C03O C -0.1980(3) 0.7483(3) 1.0092(2) 0.0522(18) Uani 1 1 d . . . . .
H03P H -0.2259 0.7689 1.0187 0.063 Uiso 1 1 calc R . . . .
C03P C 0.3299(3) 1.1416(3) 0.9038(3) 0.0561(19) Uani 1 1 d . . . . .
C03Q C 0.1106(2) 0.7124(3) 0.8175(3) 0.0511(17) Uani 1 1 d . . . . .
C03R C -0.3327(3) 0.7838(4) 0.8855(3) 0.068(2) Uani 1 1 d . . . . .
C03S C 0.0777(2) 0.8384(3) 0.7069(3) 0.0478(16) Uani 1 1 d . . . . .
B03T B -0.2482(3) 0.6481(3) 1.0211(2) 0.0362(15) Uani 1 1 d . . . . .
F03U F -0.2584(3) 0.4629(3) 0.8444(2) 0.1423(17) Uani 1 1 d . . . D 1
C03V C -0.2432(3) 0.5082(3) 0.9242(3) 0.058(2) Uani 1 1 d . . . . .
C03W C 0.3681(3) 0.7834(3) 0.7093(3) 0.0592(19) Uani 1 1 d . . . . .
H03M H 0.3758 0.7412 0.7021 0.071 Uiso 1 1 calc R . . . .
H03O H 0.3337 0.7862 0.7162 0.071 Uiso 1 1 calc R . . . .
C03X C -0.0101(3) 0.6349(3) 0.6557(3) 0.068(2) Uani 1 1 d . . . . .
H03B H -0.0068 0.6278 0.6924 0.102 Uiso 1 1 calc GR . . . .
H03C H 0.0198 0.6253 0.6389 0.102 Uiso 1 1 calc GR . . . .
H03D H -0.0355 0.6097 0.6419 0.102 Uiso 1 1 calc GR . . . .
C03Y C 0.1690(3) 1.0475(4) 0.8123(3) 0.064(2) Uani 1 1 d . . . . .
O03Z O 0.0283(3) 0.5940(3) 0.8461(3) 0.126(3) Uani 1 1 d . . . . .
C040 C 0.4012(3) 0.8081(4) 0.6192(3) 0.068(2) Uani 1 1 d . . . . .
H040 H 0.4125 0.7703 0.6087 0.081 Uiso 1 1 calc R . . . .
C041 C -0.0567(3) 0.6053(3) 0.7920(3) 0.061(2) Uani 1 1 d . . . . .
H041 H -0.0755 0.6033 0.7619 0.073 Uiso 1 1 calc R . . E .
F042 F 0.2866(5) 1.1682(9) 0.9006(9) 0.105(6) Uani 0.5 1 d . . P C 1
C043 C 0.1361(3) 0.9981(3) 1.0835(3) 0.0564(19) Uani 1 1 d . . . . .
H043 H 0.1127 1.0084 1.1077 0.068 Uiso 1 1 calc R . . . .
F044 F -0.0482(5) 0.6376(8) 1.0176(7) 0.127(3) Uani 0.5 1 d . . P F 1
C045 C -0.1572(3) 0.7387(4) 0.7235(4) 0.065(2) Uani 1 1 d . . . . .
H045 H -0.1868 0.7443 0.7398 0.078 Uiso 1 1 calc R . . . .
C046 C -0.1573(4) 0.7814(4) 0.9994(3) 0.065(2) Uani 1 1 d . . . . .
C047 C -0.0119(3) 0.9719(3) 0.8245(3) 0.069(2) Uani 1 1 d . . . . .
H047 H -0.0324 1.0022 0.8364 0.083 Uiso 1 1 calc R . . . .
C049 C -0.2987(3) 0.7153(4) 1.2055(3) 0.067(2) Uani 1 1 d . . . . .
C04A C 0.1232(2) 0.9774(4) 1.0350(3) 0.0591(19) Uani 1 1 d . . . . .
C04B C 0.0345(3) 0.9669(3) 0.8446(4) 0.074(2) Uani 1 1 d . . . . .
H04B H 0.0449 0.9940 0.8702 0.089 Uiso 1 1 calc R . . . .
F04C F 0.0623(4) 0.9884(8) 0.9731(6) 0.133(3) Uani 0.6 1 d . . P G 1
C04D C 0.6790(3) 0.5800(4) 0.7694(3) 0.071(2) Uani 1 1 d . . . . .
H04A H 0.6990 0.6077 0.7890 0.106 Uiso 1 1 calc GR . . . .
H04C H 0.6867 0.5831 0.7332 0.106 Uiso 1 1 calc GR . . . .
H04D H 0.6849 0.5392 0.7811 0.106 Uiso 1 1 calc GR . . . .
C04E C 0.0232(3) 0.8506(3) 0.6340(3) 0.063(2) Uani 1 1 d . . . . .
H04E H -0.0080 0.8539 0.6207 0.075 Uiso 1 1 calc R . . . .
C04F C 0.1259(2) 0.7336(4) 0.8660(3) 0.061(2) Uani 1 1 d . . . . .
F04G F -0.0795(6) 0.6131(10) 0.9379(6) 0.127(3) Uani 0.5 1 d . . P F 1
C04H C -0.1130(3) 0.7213(3) 0.6453(3) 0.062(2) Uani 1 1 d . . . . .
H04H H -0.1132 0.7155 0.6096 0.074 Uiso 1 1 calc R . . . .
C04I C -0.2650(3) 0.4628(3) 0.9526(3) 0.071(2) Uani 1 1 d . . . . .
H04R H -0.2691 0.4244 0.9382 0.085 Uiso 1 1 calc R . . . .
C04J C 0.6162(3) 0.6626(3) 0.7644(3) 0.066(2) Uani 1 1 d . . . . .
H04F H 0.5823 0.6711 0.7681 0.099 Uiso 1 1 calc GR . . . .
H04G H 0.6258 0.6707 0.7294 0.099 Uiso 1 1 calc GR . . . .
H04I H 0.6344 0.6881 0.7878 0.099 Uiso 1 1 calc GR . . . .
F04K F -0.1966(14) 0.8776(10) 0.9802(14) 0.153(14) Uani 0.5 1 d . . P H 1
C04L C 0.2003(3) 1.0255(4) 1.1473(3) 0.071(2) Uani 1 1 d . . . . .
F04M F 0.3405(12) 1.1232(6) 0.8585(4) 0.103(7) Uani 0.5 1 d . . P C 1
C04O C 0.0940(3) 0.7719(5) 0.9000(4) 0.081(3) Uani 1 1 d . . . . .
H04O H 0.0716 0.7940 0.8771 0.098 Uiso 1 1 calc R . . . .
C04P C -0.1561(3) 0.7321(4) 0.6707(4) 0.075(3) Uani 1 1 d . . . . .
H04P H -0.1847 0.7349 0.6516 0.090 Uiso 1 1 calc R . . . .
C04Q C 0.4678(3) 0.5852(5) 0.9495(3) 0.081(3) Uani 1 1 d . . . . .
H04J H 0.4825 0.5665 0.9795 0.122 Uiso 1 1 calc GR . . . .
H04K H 0.4333 0.5815 0.9516 0.122 Uiso 1 1 calc GR . . . .
H04L H 0.4766 0.6274 0.9484 0.122 Uiso 1 1 calc GR . . . .
C04R C 0.2292(4) 0.7403(4) 1.0643(4) 0.074(2) Uani 1 1 d . . . . .
C04T C 0.4709(3) 0.4865(4) 0.9017(4) 0.083(3) Uani 1 1 d . . . . .
H04M H 0.4770 0.4683 0.8686 0.124 Uiso 1 1 calc GR . . . .
H04N H 0.4370 0.4834 0.9094 0.124 Uiso 1 1 calc GR . . . .
H04Q H 0.4893 0.4659 0.9281 0.124 Uiso 1 1 calc GR . . . .
C04U C 0.0628(3) 0.8535(4) 0.6009(4) 0.071(2) Uani 1 1 d . . . . .
H04U H 0.0581 0.8585 0.5653 0.085 Uiso 1 1 calc R . . . .
C04V C -0.1138(3) 0.6889(4) 0.9830(3) 0.065(2) Uani 1 1 d . . . . .
F04W F -0.151(2) 0.8682(9) 1.0433(9) 0.157(16) Uani 0.5 1 d . . P H 1
C04X C -0.2129(4) 0.6046(4) 1.1078(3) 0.081(3) Uani 1 1 d . . . . .
H04X H -0.1935 0.5805 1.0868 0.097 Uiso 1 1 calc R . . . .
C04Y C 0.1088(3) 0.8488(4) 0.6213(4) 0.071(2) Uani 1 1 d . . . . .
H04Y H 0.1352 0.8511 0.5993 0.085 Uiso 1 1 calc R . . . .
C04Z C 0.1168(3) 0.8406(3) 0.6748(3) 0.062(2) Uani 1 1 d . . . . .
H04Z H 0.1480 0.8368 0.6881 0.075 Uiso 1 1 calc R . . . .
F050 F 0.2031(15) 0.7653(7) 1.0962(15) 0.144(13) Uani 0.5 1 d . . P I 1
C051 C -0.0227(3) 0.7143(4) 0.5877(3) 0.073(2) Uani 1 1 d . . . . .
H05A H -0.0456 0.6877 0.5710 0.110 Uiso 1 1 calc GR . . . .
H05B H 0.0090 0.7067 0.5742 0.110 Uiso 1 1 calc GR . . . .
H05C H -0.0316 0.7558 0.5812 0.110 Uiso 1 1 calc GR . . . .
C052 C 0.3832(4) 0.9062(4) 0.6208(4) 0.087(3) Uani 1 1 d . . . . .
H052 H 0.3801 0.9470 0.6121 0.105 Uiso 1 1 calc R . . . .
C053 C 0.1844(3) 0.6601(5) 0.8041(4) 0.082(3) Uani 1 1 d . . . . .
H053 H 0.2042 0.6354 0.7841 0.099 Uiso 1 1 calc R . . . .
C054 C -0.1591(5) 0.8502(5) 1.0020(5) 0.098(4) Uani 1 1 d . . . . .
C055 C 0.1218(3) 0.6536(4) 0.7332(4) 0.077(3) Uani 1 1 d . . . . .
H055 H 0.0914 0.6745 0.7249 0.093 Uiso 1 1 calc R . . . .
C056 C 0.4804(5) 0.7522(5) 0.8545(5) 0.148(6) Uani 1 1 d . . . . .
H056 H 0.4794 0.7604 0.8899 0.177 Uiso 1 1 calc R . . . .
C057 C 0.1728(3) 0.7170(5) 0.8819(4) 0.084(3) Uani 1 1 d . . . . .
H057 H 0.1849 0.7307 0.9136 0.101 Uiso 1 1 calc R . . . .
C058 C 0.2007(3) 0.6808(5) 0.8511(5) 0.094(3) Uani 1 1 d . . . . .
H058 H 0.2315 0.6701 0.8624 0.112 Uiso 1 1 calc R . . . .
C059 C 0.4025(4) 0.8637(5) 0.5901(3) 0.085(3) Uani 1 1 d . . . . .
H059 H 0.4145 0.8691 0.5568 0.102 Uiso 1 1 calc R . . . .
C05A C -0.1153(4) 0.7531(4) 0.9858(3) 0.078(3) Uani 1 1 d . . . . .
H05Y H -0.0879 0.7758 0.9785 0.093 Uiso 1 1 calc R . . . .
C05B C 0.0713(3) 0.9729(7) 1.0198(6) 0.114(5) Uani 1 1 d . . . . .
F05C F 0.2545(8) 0.6986(12) 1.0917(9) 0.111(7) Uani 0.5 1 d . . P I 1
C05D C -0.2224(5) 0.5015(7) 0.8699(5) 0.139(6) Uani 1 1 d . . . . .
C05E C 0.3221(4) 0.6189(5) 0.7817(4) 0.103(4) Uani 1 1 d . . . . .
H05S H 0.3320 0.6605 0.7781 0.155 Uiso 1 1 calc GR . . . .
H05T H 0.3198 0.6088 0.8179 0.155 Uiso 1 1 calc GR . . . .
H05U H 0.2911 0.6133 0.7652 0.155 Uiso 1 1 calc GR . . . .
C05F C -0.3066(6) 0.4274(4) 1.0348(4) 0.117(5) Uani 1 1 d . . . . .
F05G F -0.3377(6) 0.4492(5) 1.0728(5) 0.106(2) Uani 0.5 1 d . . P B 1
F05H F -0.2772(6) 0.3933(6) 1.0617(5) 0.106(2) Uani 0.5 1 d . . P B 1
C05I C -0.2356(4) 0.6348(4) 1.1939(3) 0.082(3) Uani 1 1 d . . . . .
H05Z H -0.2324 0.6311 1.2298 0.099 Uiso 1 1 calc R . . . .
C05J C -0.1171(4) 0.8127(4) 0.8261(4) 0.092(3) Uani 1 1 d . . . . .
H05D H -0.0891 0.8319 0.8117 0.138 Uiso 1 1 calc GR . . . .
H05E H -0.1166 0.8170 0.8632 0.138 Uiso 1 1 calc GR . . . .
H05F H -0.1458 0.8314 0.8122 0.138 Uiso 1 1 calc GR . . . .
F05K F -0.1187(16) 0.8717(12) 0.9740(14) 0.216(19) Uani 0.5 1 d . . P H 1
C05L C -0.1600(3) 0.7135(5) 0.8359(4) 0.087(3) Uani 1 1 d . . . . .
H05G H -0.1894 0.7299 0.8216 0.130 Uiso 1 1 calc GR . . . .
H05H H -0.1596 0.7192 0.8728 0.130 Uiso 1 1 calc GR . . . .
H05I H -0.1581 0.6709 0.8281 0.130 Uiso 1 1 calc GR . . . .
C05M C -0.0685(4) 0.6537(7) 0.9733(5) 0.127(6) Uani 1 1 d . . . . .
F05N F 0.2021(9) 0.7040(12) 1.0328(6) 0.118(8) Uani 0.5 1 d . . P I 1
C05O C 0.0049(3) 0.5484(5) 0.8560(6) 0.103(4) Uani 1 1 d D . . . .
F05P F 0.0403(3) 0.9977(9) 1.0543(5) 0.133(3) Uani 0.6 1 d . . P G 1
C05Q C -0.2082(5) 0.6004(5) 1.1616(3) 0.114(5) Uani 1 1 d . . . . .
F05R F 0.0596(4) 0.9104(10) 1.0265(6) 0.133(3) Uani 0.5 1 d . . P G 1
C05S C 0.3411(4) 0.5131(4) 0.7577(4) 0.105(4) Uani 1 1 d . . . . .
H05V H 0.3087 0.5112 0.7441 0.158 Uiso 1 1 calc GR . . . .
H05W H 0.3415 0.4986 0.7928 0.158 Uiso 1 1 calc GR . . . .
H05X H 0.3619 0.4882 0.7369 0.158 Uiso 1 1 calc GR . . . .
C05T C 0.1576(5) 0.6692(5) 0.6907(4) 0.122(4) Uani 1 1 d . . . . .
H05J H 0.1632 0.7122 0.6904 0.182 Uiso 1 1 calc GR . . . .
H05K H 0.1447 0.6567 0.6577 0.182 Uiso 1 1 calc GR . . . .
H05L H 0.1876 0.6484 0.6973 0.182 Uiso 1 1 calc GR . . . .
C05U C 0.0640(4) 0.7324(6) 0.9355(5) 0.137(5) Uani 1 1 d . . . . .
H05M H 0.0459 0.7037 0.9151 0.205 Uiso 1 1 calc GR . . . .
H05N H 0.0421 0.7575 0.9547 0.205 Uiso 1 1 calc GR . . . .
H05O H 0.0849 0.7111 0.9592 0.205 Uiso 1 1 calc GR . . . .
F05V F -0.0428(5) 0.7002(8) 0.9422(7) 0.127(3) Uani 0.5 1 d . . P F 1
O05W O 0.1176(5) 0.5740(7) 0.9249(7) 0.103(5) Uani 0.5 1 d . . P . .
C05X C 0.1206(4) 0.8184(6) 0.9325(4) 0.110(4) Uani 1 1 d . . . . .
H05P H 0.1382 0.7982 0.9598 0.165 Uiso 1 1 calc GR . . . .
H05Q H 0.0978 0.8463 0.9473 0.165 Uiso 1 1 calc GR . . . .
H05R H 0.1428 0.8404 0.9110 0.165 Uiso 1 1 calc GR . . . .
C060 C 0.1052(7) 0.5267(8) 0.9984(8) 0.148(8) Uani 1 1 d . U . . .
C061 C 0.1116(4) 0.5855(5) 0.7337(5) 0.111(4) Uani 1 1 d . . . . .
H06A H 0.1415 0.5636 0.7372 0.166 Uiso 1 1 calc GR . . . .
H06B H 0.0958 0.5740 0.7019 0.166 Uiso 1 1 calc GR . . . .
H06C H 0.0911 0.5759 0.7625 0.166 Uiso 1 1 calc GR . . . .
O062 O 0.0187(5) 0.4950(6) 0.8693(6) 0.086(4) Uani 0.5 1 d D . P J 1
C063 C -0.0661(7) 0.5701(12) 0.8352(11) 0.104(8) Uani 0.4 1 d D . P J 1
C06A C 0.0780(9) 0.4964(8) 0.9734(6) 0.083(6) Uani 0.5 1 d . U P J 1
C06B C 0.0672(6) 0.4888(8) 0.8816(7) 0.070(5) Uani 0.5 1 d . . P J 1
H06D H 0.0855 0.5010 0.8513 0.084 Uiso 0.5 1 calc R . P J 1
H06E H 0.0735 0.4458 0.8870 0.084 Uiso 0.5 1 calc R . P J 1
C06C C 0.0868(6) 0.5215(8) 0.9261(8) 0.066(4) Uani 0.5 1 d . U P J 1
C06D C 0.1238(13) 0.5712(18) 0.9887(10) 0.132(13) Uani 0.5 1 d . U P J 1
F4 F -0.1456(3) 0.5727(6) 1.2154(4) 0.196(4) Uani 1 1 d . . . . .
F5 F -0.1047(14) 0.576(3) 1.1427(16) 0.196(4) Uani 0.25 1 d . . P K 2
F05S F 0.0455(4) 0.9385(11) 1.0511(6) 0.133(3) Uani 0.5 1 d . . P G 2
F05Q F 0.0493(6) 1.0275(12) 1.0341(7) 0.133(3) Uani 0.4 1 d . . P G 2
F04D F 0.0576(6) 0.9453(12) 0.9761(9) 0.133(3) Uani 0.4 1 d . . P G 2
F05O F 0.2328(17) 0.6853(6) 1.0581(17) 0.183(16) Uani 0.5 1 d . . P I 2
F05D F 0.2408(10) 0.7495(18) 1.1146(8) 0.153(9) Uani 0.5 1 d . . P I 2
F0 F 0.1816(7) 0.7553(11) 1.0639(12) 0.118(10) Uani 0.5 1 d . . P I 2
F02S F 0.3704(6) 1.1373(13) 0.8728(10) 0.137(10) Uani 0.5 1 d . . P C 2
F04N F 0.2963(7) 1.1421(9) 0.8691(7) 0.086(5) Uani 0.5 1 d . . P C 2
F1 F 0.3345(13) 1.1950(10) 0.9230(11) 0.148(13) Uani 0.5 1 d . . P C 2
F0AA F -0.3411(8) 0.4000(8) 1.0179(6) 0.106(2) Uani 0.5 1 d . . P B 2
F05I F -0.2976(6) 0.4315(6) 1.0827(5) 0.106(2) Uani 0.5 1 d . . P B 2
F1AA F -0.2717(6) 0.3723(6) 1.0333(5) 0.106(2) Uani 0.5 1 d . . P B 2
F04L F -0.1861(10) 0.8700(9) 1.0432(12) 0.133(12) Uani 0.5 1 d . . P H 2
F04X F -0.1187(8) 0.8772(9) 1.0094(18) 0.139(11) Uani 0.5 1 d . . P H 2
F05L F -0.1744(14) 0.8657(10) 0.9593(10) 0.132(12) Uani 0.5 1 d . . P H 2
F05W F -0.0307(5) 0.6631(8) 0.9994(7) 0.127(3) Uani 0.5 1 d . . P F 2
F04H F -0.0452(5) 0.6710(8) 0.9282(6) 0.127(3) Uani 0.5 1 d . . P F 2
F2 F -0.0711(6) 0.5946(10) 0.9602(6) 0.127(3) Uani 0.5 1 d . . P F 2
F00I F -0.1908(3) 0.4604(4) 0.8702(2) 0.1423(17) Uani 1 1 d . . . L 2
F2AA F -0.2129(4) 0.5164(5) 1.2277(4) 0.099(4) Uani 0.5 1 d . . P M 1
C17 C -0.1799(11) 0.5514(10) 1.1854(6) 0.125(8) Uani 0.5 1 d . . P N 2
C8 C -0.1695(12) 0.5130(12) 1.1865(7) 0.125(8) Uani 0.5 1 d . . P M 1
O1 O 0.0091(6) 0.5226(6) 0.9117(8) 0.112(5) Uani 0.5 1 d . . P J 2
C1 C 0.0342(8) 0.5578(12) 0.9580(8) 0.110(8) Uani 0.5 1 d . . P J 2
H1A H 0.0225 0.5994 0.9591 0.132 Uiso 0.5 1 calc R . P J 2
H1B H 0.0264 0.5384 0.9907 0.132 Uiso 0.5 1 calc R . P J 2
C1AA C 0.0879(9) 0.5573(12) 0.9501(12) 0.104(8) Uani 0.5 1 d . U P J 2
C3 C 0.1605(12) 0.5659(14) 0.9369(13) 0.135(10) Uani 0.5 1 d . U P J 2
C4 C 0.1570(11) 0.538(2) 0.9817(14) 0.158(13) Uani 0.5 1 d . U P J 2
C43 C -0.0446(8) 0.5184(11) 0.8378(9) 0.114(9) Uani 0.5 1 d D . P J .
C10 C -0.0418(6) 0.5417(6) 0.7931(9) 0.089(6) Uani 0.6 1 d . . P J 2
H10A H -0.0620 0.5187 0.7692 0.107 Uiso 0.6 1 calc R . P J 2
H10B H -0.0086 0.5387 0.7812 0.107 Uiso 0.6 1 calc R . P J 2
F7 F -0.1750(5) 0.5016(5) 1.1577(4) 0.097(4) Uani 0.5 1 d . . P M 1
F34 F -0.1241(7) 0.5730(14) 1.1564(8) 0.196(4) Uani 0.5 1 d . . P N 2

loop_
_atom_site_aniso_label
_atom_site_aniso_U_11
_atom_site_aniso_U_22
_atom_site_aniso_U_33
_atom_site_aniso_U_23
_atom_site_aniso_U_13
_atom_site_aniso_U_12
Pd01 0.0438(3) 0.0293(2) 0.0380(3) -0.00694(19) -0.0047(2) 0.0048(2)
Pd02 0.0529(3) 0.0383(3) 0.0676(4) 0.0022(3) -0.0156(3) -0.0017(2)
O003 0.049(3) 0.035(3) 0.056(3) -0.006(2) -0.002(2) 0.010(2)
F004 0.081(3) 0.051(2) 0.075(3) -0.002(2) -0.040(2) -0.019(2)
F005 0.079(3) 0.082(3) 0.051(2) 0.013(2) -0.025(2) -0.018(2)
F006 0.059(3) 0.052(3) 0.118(4) -0.005(3) 0.032(3) 0.005(2)
F007 0.055(3) 0.108(4) 0.054(2) -0.021(2) 0.009(2) -0.005(2)
N008 0.020(2) 0.032(3) 0.031(2) 0.0019(19) 0.0053(19) -0.0005(18)
F009 0.090(3) 0.085(3) 0.061(3) -0.025(2) -0.013(2) 0.036(3)
F00A 0.062(3) 0.075(3) 0.108(4) -0.013(3) -0.037(3) 0.021(2)
N00B 0.038(3) 0.028(2) 0.025(2) -0.0031(19) -0.002(2) -0.006(2)
F00C 0.088(3) 0.065(3) 0.100(4) 0.000(3) 0.030(3) -0.015(3)
O00D 0.078(3) 0.035(3) 0.061(3) -0.004(2) -0.001(3) 0.016(2)
C00E 0.021(3) 0.029(3) 0.031(3) 0.004(2) 0.003(2) -0.006(2)
C00F 0.019(3) 0.027(3) 0.027(3) 0.000(2) 0.003(2) -0.003(2)
F00G 0.112(4) 0.103(4) 0.068(3) 0.025(3) -0.041(3) 0.022(3)
F00H 0.222(5) 0.135(4) 0.071(2) -0.014(2) 0.021(3) 0.051(3)
O00I 0.089(4) 0.038(3) 0.083(4) 0.003(3) -0.011(3) 0.012(3)
F00J 0.075(3) 0.103(4) 0.126(4) -0.067(4) -0.019(3) -0.001(3)
F00K 0.077(3) 0.089(4) 0.123(4) 0.015(3) 0.002(3) 0.041(3)
N00L 0.044(3) 0.040(3) 0.065(4) -0.001(3) -0.012(3) 0.002(2)
C00M 0.033(3) 0.020(3) 0.033(3) 0.001(2) 0.004(2) -0.002(2)
C00N 0.040(3) 0.031(3) 0.031(3) -0.001(2) -0.001(3) -0.011(2)
C00O 0.033(3) 0.032(3) 0.031(3) 0.000(2) -0.004(2) 0.000(2)
C00P 0.050(4) 0.035(3) 0.038(3) 0.002(3) -0.008(3) 0.008(3)
N00Q 0.040(3) 0.031(3) 0.058(3) -0.008(2) -0.005(3) -0.002(2)
F00R 0.164(6) 0.079(4) 0.080(3) 0.042(3) -0.024(4) -0.031(4)
C00S 0.033(3) 0.020(3) 0.032(3) -0.002(2) -0.002(2) 0.000(2)
C00T 0.025(3) 0.033(3) 0.034(3) -0.001(2) 0.005(2) -0.003(2)
F00U 0.125(5) 0.125(5) 0.063(3) -0.027(3) 0.027(3) 0.038(4)
C00V 0.030(3) 0.026(3) 0.034(3) -0.002(2) -0.003(2) 0.005(2)
C00W 0.023(3) 0.043(3) 0.041(3) 0.002(3) -0.003(3) -0.010(2)
F00X 0.087(4) 0.138(5) 0.143(5) -0.098(4) 0.057(3) -0.038(4)
F00Y 0.181(6) 0.096(4) 0.056(3) 0.007(3) 0.057(3) 0.031(4)
C00Z 0.032(3) 0.031(3) 0.039(3) 0.002(2) 0.002(3) 0.000(2)
C010 0.027(3) 0.034(3) 0.038(3) -0.001(3) 0.001(3) -0.011(2)
C011 0.040(4) 0.039(4) 0.059(4) -0.005(3) -0.022(3) 0.011(3)
C012 0.037(3) 0.029(3) 0.045(3) -0.002(3) 0.001(3) -0.011(2)
C014 0.039(3) 0.020(3) 0.041(3) -0.001(2) -0.001(3) 0.003(2)
F015 0.149(5) 0.171(6) 0.047(3) 0.050(3) 0.024(3) 0.082(5)
C016 0.024(3) 0.027(3) 0.034(3) 0.006(2) -0.008(2) 0.000(2)
C017 0.035(3) 0.033(3) 0.037(3) -0.002(3) -0.006(3) -0.003(2)
C018 0.037(3) 0.024(3) 0.030(3) -0.002(2) 0.000(3) 0.000(2)
C019 0.034(3) 0.024(3) 0.034(3) 0.000(2) 0.000(3) -0.001(2)
C01A 0.034(3) 0.031(3) 0.043(3) 0.004(3) 0.007(3) -0.004(2)
C01B 0.053(4) 0.039(3) 0.031(3) -0.005(3) -0.009(3) -0.002(3)
C01C 0.040(3) 0.026(3) 0.031(3) 0.001(2) 0.001(3) 0.003(2)
C01D 0.027(3) 0.050(4) 0.055(4) -0.002(3) -0.005(3) 0.006(3)
C01E 0.039(3) 0.032(3) 0.035(3) -0.003(2) 0.003(3) -0.003(2)
C01F 0.050(4) 0.028(3) 0.045(3) -0.011(3) -0.007(3) 0.004(3)
C01G 0.029(3) 0.032(3) 0.047(3) -0.002(3) -0.005(3) 0.002(2)
F01H 0.095(4) 0.078(4) 0.220(8) 0.071(5) -0.024(5) 0.003(3)
C01I 0.042(3) 0.041(4) 0.031(3) -0.005(3) -0.002(3) -0.003(3)
F01J 0.124(5) 0.140(5) 0.071(3) -0.020(3) -0.020(3) 0.052(4)
F01K 0.106(4) 0.116(5) 0.163(6) 0.079(5) 0.069(4) 0.071(4)
C01L 0.027(3) 0.042(4) 0.047(4) -0.007(3) -0.002(3) -0.002(3)
C01M 0.031(3) 0.038(3) 0.054(4) 0.002(3) 0.010(3) 0.004(3)
C01N 0.037(3) 0.038(3) 0.045(3) 0.000(3) 0.011(3) 0.001(3)
C01O 0.053(4) 0.042(4) 0.023(3) 0.001(2) -0.007(3) 0.004(3)
F01P 0.057(3) 0.130(5) 0.164(5) -0.102(5) 0.018(3) -0.006(3)
C01Q 0.054(4) 0.026(3) 0.030(3) -0.006(2) -0.001(3) 0.005(3)
C01R 0.045(3) 0.023(3) 0.035(3) -0.003(2) -0.015(3) 0.002(2)
C01S 0.039(3) 0.027(3) 0.047(3) 0.006(3) 0.006(3) 0.001(2)
C01T 0.078(5) 0.036(4) 0.033(3) -0.007(3) -0.008(3) 0.001(3)
F01U 0.083(4) 0.188(7) 0.133(5) -0.108(5) 0.027(3) -0.004(4)
C01V 0.051(4) 0.036(3) 0.032(3) -0.002(3) -0.004(3) 0.000(3)
C01W 0.042(3) 0.031(3) 0.032(3) 0.002(2) 0.000(3) -0.007(3)
C01X 0.034(3) 0.036(3) 0.047(3) -0.002(3) -0.003(3) 0.001(3)
C01Y 0.041(3) 0.031(3) 0.038(3) -0.001(3) -0.005(3) 0.010(3)
F01Z 0.052(3) 0.145(6) 0.180(6) 0.064(5) -0.002(4) 0.009(3)
C020 0.044(4) 0.035(3) 0.037(3) 0.004(3) 0.013(3) 0.005(3)
C021 0.068(5) 0.040(4) 0.033(3) -0.001(3) -0.011(3) 0.012(3)
C022 0.034(3) 0.047(4) 0.035(3) 0.005(3) -0.002(3) -0.010(3)
C023 0.061(4) 0.033(3) 0.050(4) -0.012(3) -0.025(4) 0.005(3)
C024 0.039(4) 0.034(4) 0.071(4) -0.007(3) 0.001(3) -0.002(3)
C025 0.025(3) 0.054(4) 0.044(4) -0.004(3) -0.003(3) -0.007(3)
C026 0.027(3) 0.075(5) 0.048(4) 0.005(3) 0.008(3) 0.010(3)
F027 0.221(8) 0.172(7) 0.074(4) -0.049(4) 0.031(4) -0.132(7)
C028 0.033(3) 0.031(3) 0.081(5) -0.007(3) -0.011(3) 0.005(3)
C029 0.051(4) 0.038(4) 0.054(4) -0.014(3) -0.016(3) -0.001(3)
C02A 0.051(4) 0.027(3) 0.038(3) -0.009(2) -0.003(3) 0.004(3)
C02B 0.036(3) 0.041(4) 0.066(4) -0.007(3) -0.001(3) -0.006(3)
C02C 0.045(4) 0.045(4) 0.058(4) 0.009(3) 0.008(3) -0.019(3)
C02D 0.043(3) 0.028(3) 0.031(3) 0.002(2) 0.002(3) -0.007(3)
C02E 0.058(4) 0.036(4) 0.049(4) -0.005(3) 0.014(3) -0.013(3)
C02F 0.057(4) 0.040(4) 0.026(3) -0.003(3) -0.001(3) 0.011(3)
C02G 0.053(4) 0.032(3) 0.049(4) 0.001(3) 0.011(3) 0.011(3)
C02H 0.038(3) 0.037(3) 0.042(3) -0.009(3) -0.011(3) -0.002(3)
C02I 0.041(4) 0.036(4) 0.078(5) -0.010(3) 0.007(3) -0.009(3)
C02J 0.049(4) 0.041(4) 0.041(3) -0.003(3) -0.005(3) 0.006(3)
F02K 0.158(6) 0.069(4) 0.091(5) 0.000(3) 0.015(5) -0.034(4)
F02L 0.091(4) 0.258(9) 0.035(3) 0.009(4) 0.014(3) 0.036(5)
C02M 0.056(4) 0.037(4) 0.047(4) 0.014(3) 0.002(3) -0.008(3)
C02N 0.045(3) 0.035(3) 0.032(3) 0.006(2) -0.004(3) 0.003(3)
C02O 0.039(3) 0.034(3) 0.055(4) -0.009(3) -0.002(3) 0.001(3)
C02P 0.033(3) 0.053(4) 0.055(4) 0.004(3) -0.013(3) 0.003(3)
C02Q 0.046(4) 0.044(4) 0.055(4) 0.001(3) -0.011(3) -0.005(3)
F02R 0.087(8) 0.037(10) 0.086(12) 0.023(9) -0.030(8) -0.037(7)
C02S 0.043(4) 0.037(4) 0.071(5) -0.007(3) -0.015(4) 0.004(3)
C02T 0.055(4) 0.055(4) 0.040(3) 0.000(3) -0.007(3) -0.011(3)
C02U 0.066(5) 0.032(3) 0.046(4) 0.004(3) 0.018(3) 0.005(3)
C02V 0.081(5) 0.032(4) 0.044(4) 0.002(3) 0.010(4) 0.005(3)
C02W 0.050(4) 0.036(3) 0.036(3) -0.005(3) 0.008(3) -0.002(3)
C02X 0.047(4) 0.040(4) 0.037(3) -0.005(3) -0.001(3) 0.012(3)
C02Y 0.058(4) 0.034(4) 0.056(4) -0.014(3) -0.014(4) 0.020(3)
C02Z 0.040(3) 0.037(4) 0.055(4) -0.013(3) -0.006(3) 0.000(3)
C030 0.064(4) 0.021(3) 0.053(4) 0.001(3) 0.005(3) -0.004(3)
C031 0.045(4) 0.054(4) 0.046(4) -0.002(3) -0.006(3) -0.014(3)
F032 0.223(8) 0.149(6) 0.082(4) -0.015(4) -0.069(5) 0.116(6)
C033 0.055(4) 0.057(4) 0.037(3) 0.002(3) -0.001(3) -0.001(3)
C034 0.039(4) 0.041(4) 0.070(5) -0.006(3) -0.004(3) -0.004(3)
C035 0.084(5) 0.044(4) 0.060(4) -0.025(3) -0.035(4) 0.010(4)
C036 0.057(4) 0.068(5) 0.048(4) 0.001(3) 0.019(3) -0.010(4)
C037 0.042(4) 0.055(4) 0.050(4) -0.008(3) 0.014(3) -0.009(3)
C038 0.044(4) 0.038(4) 0.059(4) 0.001(3) 0.001(3) -0.006(3)
C039 0.038(4) 0.066(5) 0.040(3) -0.004(3) -0.006(3) 0.001(3)
C03A 0.064(5) 0.043(4) 0.081(5) -0.006(4) -0.003(4) -0.013(4)
B03B 0.033(3) 0.032(4) 0.033(3) 0.001(3) 0.001(3) -0.006(3)
C03C 0.048(4) 0.023(3) 0.076(5) -0.001(3) -0.001(4) 0.003(3)
C03D 0.043(4) 0.064(5) 0.079(5) 0.019(4) 0.001(4) 0.015(4)
C03E 0.075(5) 0.036(4) 0.053(4) 0.003(3) 0.017(4) 0.002(4)
C03F 0.061(4) 0.050(4) 0.031(3) -0.003(3) -0.001(3) -0.016(3)
C03G 0.071(5) 0.039(4) 0.058(4) 0.000(3) -0.015(4) 0.004(3)
C03H 0.049(4) 0.075(5) 0.040(4) -0.013(4) -0.009(3) 0.011(4)
C03I 0.046(4) 0.038(4) 0.093(6) -0.004(4) 0.010(4) 0.005(3)
C03J 0.047(4) 0.047(4) 0.077(5) -0.017(4) 0.005(4) 0.002(3)
C03K 0.050(4) 0.060(5) 0.070(5) -0.005(4) 0.003(4) -0.002(4)
C03L 0.040(4) 0.031(3) 0.063(4) -0.008(3) -0.012(3) -0.001(3)
C03M 0.054(4) 0.036(4) 0.062(4) -0.004(3) -0.010(4) -0.005(3)
C03N 0.061(4) 0.044(4) 0.058(4) -0.010(3) -0.002(4) 0.001(3)
C03O 0.080(5) 0.038(4) 0.038(3) 0.001(3) -0.015(4) -0.002(4)
C03P 0.073(5) 0.041(4) 0.054(4) 0.007(3) -0.006(4) -0.022(4)
C03Q 0.035(4) 0.055(4) 0.063(4) 0.017(4) -0.004(3) -0.006(3)
C03R 0.087(6) 0.056(5) 0.060(5) 0.016(4) -0.011(5) 0.019(5)
C03S 0.043(4) 0.027(3) 0.074(5) -0.004(3) 0.004(3) -0.003(3)
B03T 0.048(4) 0.032(4) 0.028(3) 0.000(3) 0.001(3) 0.007(3)
F03U 0.222(5) 0.135(4) 0.071(2) -0.014(2) 0.021(3) 0.051(3)
C03V 0.078(5) 0.046(4) 0.050(4) -0.013(3) -0.026(4) 0.020(4)
C03W 0.059(4) 0.040(4) 0.079(5) 0.005(4) -0.013(4) 0.007(3)
C03X 0.087(6) 0.040(4) 0.077(5) -0.006(4) 0.016(4) 0.015(4)
C03Y 0.057(5) 0.069(6) 0.066(5) 0.006(4) -0.016(4) 0.012(4)
O03Z 0.105(5) 0.081(5) 0.191(8) 0.071(5) -0.092(6) -0.033(4)
C040 0.090(6) 0.054(5) 0.059(5) -0.012(4) -0.002(4) 0.002(4)
C041 0.061(4) 0.042(4) 0.079(5) 0.007(4) -0.009(4) -0.020(3)
F042 0.068(8) 0.109(13) 0.138(14) 0.090(11) -0.001(11) 0.013(9)
C043 0.062(5) 0.049(4) 0.058(4) 0.006(3) 0.030(4) 0.001(3)
F044 0.076(3) 0.156(8) 0.149(6) -0.083(5) 0.027(4) -0.002(3)
C045 0.044(4) 0.060(5) 0.090(6) -0.015(4) -0.011(4) 0.002(4)
C046 0.089(6) 0.060(5) 0.045(4) 0.006(4) -0.014(4) -0.020(5)
C047 0.074(5) 0.031(4) 0.103(6) -0.021(4) 0.023(5) -0.004(4)
C049 0.054(5) 0.111(7) 0.036(4) -0.027(4) 0.006(4) -0.022(5)
C04A 0.040(4) 0.071(5) 0.066(5) -0.004(4) 0.012(4) -0.006(3)
C04B 0.087(6) 0.039(4) 0.096(6) -0.019(4) -0.004(5) -0.012(4)
F04C 0.046(2) 0.245(11) 0.107(4) -0.014(6) 0.021(3) -0.022(5)
C04D 0.050(4) 0.093(7) 0.070(5) -0.004(5) 0.000(4) -0.013(4)
C04E 0.065(5) 0.046(4) 0.078(5) 0.001(4) -0.011(5) 0.002(4)
C04F 0.035(4) 0.077(6) 0.072(5) 0.008(4) -0.003(4) -0.013(4)
F04G 0.076(3) 0.156(8) 0.149(6) -0.083(5) 0.027(4) -0.002(3)
C04H 0.067(5) 0.051(5) 0.068(5) -0.011(4) -0.021(4) 0.004(4)
C04I 0.112(7) 0.035(4) 0.065(5) -0.009(4) -0.030(5) 0.005(4)
C04J 0.077(5) 0.054(5) 0.068(5) 0.015(4) 0.002(4) -0.021(4)
F04K 0.21(3) 0.036(9) 0.21(4) 0.003(14) -0.11(2) 0.018(11)
C04L 0.083(6) 0.080(6) 0.052(5) -0.005(4) 0.029(4) -0.001(5)
F04M 0.22(2) 0.053(7) 0.035(6) 0.004(4) 0.028(11) -0.028(13)
C04O 0.057(5) 0.101(7) 0.085(6) -0.016(6) -0.017(5) -0.024(5)
C04P 0.051(5) 0.072(6) 0.101(7) -0.016(5) -0.032(5) 0.004(4)
C04Q 0.065(5) 0.098(7) 0.080(6) -0.033(5) 0.009(4) -0.001(5)
C04R 0.090(7) 0.040(5) 0.092(7) 0.012(5) 0.043(6) 0.000(5)
C04T 0.091(7) 0.065(6) 0.093(6) -0.014(5) 0.022(5) -0.023(5)
C04U 0.080(6) 0.054(5) 0.079(6) -0.005(4) -0.007(5) 0.012(4)
C04V 0.058(5) 0.089(6) 0.050(4) -0.015(4) 0.008(4) -0.021(4)
F04W 0.33(5) 0.057(10) 0.080(14) 0.007(10) -0.08(2) 0.02(2)
C04X 0.131(8) 0.079(6) 0.032(4) -0.010(4) -0.011(4) 0.060(6)
C04Y 0.079(6) 0.051(5) 0.084(6) 0.000(4) 0.022(5) 0.008(4)
C04Z 0.052(4) 0.042(4) 0.093(6) 0.005(4) 0.004(4) 0.002(3)
F050 0.20(3) 0.036(7) 0.20(3) 0.022(13) 0.16(2) 0.011(15)
C051 0.087(6) 0.061(5) 0.072(5) -0.012(4) -0.005(5) -0.004(4)
C052 0.133(9) 0.047(5) 0.082(6) 0.008(5) -0.041(6) -0.006(5)
C053 0.056(5) 0.100(7) 0.091(7) 0.028(6) 0.009(5) 0.020(5)
C054 0.150(12) 0.059(6) 0.085(8) 0.023(6) -0.035(8) -0.043(7)
C055 0.090(6) 0.062(6) 0.080(6) 0.005(5) -0.002(5) 0.036(5)
C056 0.192(12) 0.086(7) 0.163(11) -0.087(8) -0.123(10) 0.087(8)
C057 0.056(5) 0.118(8) 0.078(6) 0.028(6) -0.012(5) -0.022(5)
C058 0.039(5) 0.123(9) 0.119(9) 0.037(7) -0.006(6) 0.007(5)
C059 0.116(8) 0.088(7) 0.051(5) 0.007(5) -0.018(5) -0.032(6)
C05A 0.106(7) 0.084(7) 0.044(4) 0.002(4) 0.001(5) -0.056(6)
C05B 0.041(5) 0.132(10) 0.169(12) -0.037(9) 0.067(7) -0.016(6)
F05C 0.142(12) 0.103(18) 0.087(11) 0.048(11) 0.022(11) -0.008(11)
C05D 0.171(11) 0.145(11) 0.100(8) -0.113(8) -0.045(9) 0.091(10)
C05E 0.121(8) 0.110(9) 0.080(6) 0.019(6) 0.059(6) 0.034(7)
C05F 0.238(15) 0.034(5) 0.078(6) 0.014(5) -0.056(9) -0.042(7)
F05G 0.158(6) 0.069(4) 0.091(5) 0.000(3) 0.015(5) -0.034(4)
F05H 0.158(6) 0.069(4) 0.091(5) 0.000(3) 0.015(5) -0.034(4)
C05I 0.153(9) 0.065(5) 0.028(3) -0.001(4) -0.009(5) 0.012(6)
C05J 0.111(8) 0.080(7) 0.084(6) -0.016(5) 0.018(6) -0.002(6)
F05K 0.35(5) 0.115(16) 0.18(3) -0.003(16) 0.05(3) -0.15(2)
C05L 0.066(6) 0.104(8) 0.091(6) -0.001(6) 0.018(5) -0.013(5)
C05M 0.077(7) 0.177(13) 0.128(10) -0.098(10) 0.063(7) -0.071(8)
F05N 0.148(15) 0.091(14) 0.117(11) 0.013(11) 0.005(11) -0.096(13)
C05O 0.063(6) 0.071(7) 0.176(13) 0.017(8) 0.001(7) 0.001(5)
F05P 0.046(2) 0.245(11) 0.107(4) -0.014(6) 0.021(3) -0.022(5)
C05Q 0.216(13) 0.088(7) 0.038(4) -0.017(4) -0.039(6) 0.091(8)
F05R 0.046(2) 0.245(11) 0.107(4) -0.014(6) 0.021(3) -0.022(5)
C05S 0.158(10) 0.065(6) 0.093(7) 0.019(5) 0.044(7) 0.007(6)
C05T 0.199(13) 0.085(8) 0.082(7) 0.011(6) 0.040(8) 0.018(8)
C05U 0.115(9) 0.123(10) 0.173(12) -0.045(9) 0.079(9) -0.056(8)
F05V 0.076(3) 0.156(8) 0.149(6) -0.083(5) 0.027(4) -0.002(3)
O05W 0.033(7) 0.114(12) 0.163(15) -0.023(11) 0.003(9) 0.000(7)
C05X 0.095(8) 0.128(10) 0.107(8) -0.027(7) 0.000(6) -0.052(7)
C060 0.159(16) 0.086(10) 0.198(18) 0.051(12) -0.039(13) 0.005(10)
C061 0.119(9) 0.092(8) 0.121(9) 0.001(7) -0.006(7) 0.010(7)
O062 0.119(11) 0.040(7) 0.098(9) 0.008(7) -0.008(9) -0.009(7)
C063 0.16(2) 0.052(17) 0.100(18) 0.020(15) -0.024(16) 0.006(15)
C06A 0.17(2) 0.044(10) 0.038(8) 0.008(7) -0.012(10) -0.026(11)
C06B 0.073(12) 0.063(10) 0.074(10) 0.008(8) -0.024(10) 0.002(9)
C06C 0.062(11) 0.047(10) 0.088(12) -0.003(9) -0.007(9) 0.010(8)
C06D 0.13(2) 0.18(3) 0.089(17) -0.086(19) -0.054(18) 0.08(2)
F4 0.139(6) 0.309(10) 0.141(6) 0.073(7) 0.005(5) 0.137(7)
F5 0.139(6) 0.309(10) 0.141(6) 0.073(7) 0.005(5) 0.137(7)
F05S 0.046(2) 0.245(11) 0.107(4) -0.014(6) 0.021(3) -0.022(5)
F05Q 0.046(2) 0.245(11) 0.107(4) -0.014(6) 0.021(3) -0.022(5)
F04D 0.046(2) 0.245(11) 0.107(4) -0.014(6) 0.021(3) -0.022(5)
F05O 0.29(4) 0.020(6) 0.24(3) 0.041(15) 0.21(3) 0.021(15)
F05D 0.160(19) 0.20(3) 0.103(12) 0.062(16) 0.064(14) -0.013(16)
F0 0.078(9) 0.084(17) 0.19(2) 0.047(16) 0.052(11) -0.027(8)
F02S 0.088(11) 0.18(2) 0.143(19) 0.104(18) 0.035(10) -0.003(11)
F04N 0.095(12) 0.092(12) 0.071(9) 0.053(8) -0.036(9) -0.039(9)
F1 0.32(4) 0.031(7) 0.089(12) 0.008(7) -0.07(2) -0.003(19)
F0AA 0.158(6) 0.069(4) 0.091(5) 0.000(3) 0.015(5) -0.034(4)
F05I 0.158(6) 0.069(4) 0.091(5) 0.000(3) 0.015(5) -0.034(4)
F1AA 0.158(6) 0.069(4) 0.091(5) 0.000(3) 0.015(5) -0.034(4)
F04L 0.18(2) 0.045(9) 0.18(3) -0.039(12) 0.05(2) -0.009(11)
F04X 0.131(15) 0.068(10) 0.22(3) 0.004(18) -0.04(2) -0.042(10)
F05L 0.26(4) 0.043(11) 0.094(12) 0.016(9) -0.057(16) 0.010(13)
F05W 0.076(3) 0.156(8) 0.149(6) -0.083(5) 0.027(4) -0.002(3)
F04H 0.076(3) 0.156(8) 0.149(6) -0.083(5) 0.027(4) -0.002(3)
F2 0.076(3) 0.156(8) 0.149(6) -0.083(5) 0.027(4) -0.002(3)
F00I 0.222(5) 0.135(4) 0.071(2) -0.014(2) 0.021(3) 0.051(3)
F2AA 0.105(8) 0.109(9) 0.082(7) 0.053(6) 0.002(6) 0.036(7)
C17 0.24(2) 0.110(14) 0.022(5) -0.006(8) -0.036(10) 0.129(14)
C8 0.24(2) 0.110(14) 0.022(5) -0.006(8) -0.036(10) 0.129(14)
O1 0.117(12) 0.048(8) 0.172(16) 0.050(10) -0.007(12) 0.009(8)
C1 0.129(19) 0.13(2) 0.068(12) -0.008(13) 0.021(12) -0.032(16)
C1AA 0.071(16) 0.078(16) 0.16(2) -0.037(17) -0.033(16) 0.029(13)
C3 0.13(2) 0.13(2) 0.15(2) 0.02(2) -0.01(2) -0.003(19)
C4 0.10(2) 0.23(4) 0.15(3) 0.05(3) -0.030(19) -0.02(2)
C43 0.18(3) 0.087(15) 0.078(15) 0.012(12) -0.005(16) -0.007(17)
C10 0.068(10) 0.026(7) 0.174(19) 0.002(10) 0.004(11) -0.003(7)
F7 0.188(12) 0.065(6) 0.038(5) 0.016(5) 0.002(6) 0.082(7)
F34 0.139(6) 0.309(10) 0.141(6) 0.073(7) 0.005(5) 0.137(7)

loop_
_atom_type_symbol
_atom_type_description
_atom_type_scat_dispersion_real
_atom_type_scat_dispersion_imag
_atom_type_scat_source
C C 0.0033 0.0016 'International Tables Vol C Tables 4.2.6.8 and 6.1.1.4'
H H 0.0000 0.0000 'International Tables Vol C Tables 4.2.6.8 and 6.1.1.4'
B B 0.0013 0.0007 'International Tables Vol C Tables 4.2.6.8 and 6.1.1.4'
F F 0.0171 0.0103 'International Tables Vol C Tables 4.2.6.8 and 6.1.1.4'
N N 0.0061 0.0033 'International Tables Vol C Tables 4.2.6.8 and 6.1.1.4'
O O 0.0106 0.0060 'International Tables Vol C Tables 4.2.6.8 and 6.1.1.4'
Pd Pd -0.9988 1.0072 'International Tables Vol C Tables 4.2.6.8 and 6.1.1.4'

loop_
_geom_angle_atom_site_label_1
_geom_angle_atom_site_label_2
_geom_angle_atom_site_label_3
_geom_angle
O003 Pd01 N008 93.55(17)
N00B Pd01 O003 172.53(17)
N00B Pd01 N008 78.98(16)
C035 Pd01 O003 90.2(2)
C035 Pd01 N008 175.9(2)
C035 Pd01 N00B 97.3(2)
N00Q Pd02 N00L 79.1(2)
N00Q Pd02 O03Z 176.9(3)
O03Z Pd02 N00L 99.5(2)
C041 Pd02 N00L 175.7(3)
C041 Pd02 N00Q 97.1(3)
C041 Pd02 O03Z 84.4(3)
C02G O003 Pd01 131.0(4)
C00F N008 Pd01 111.4(3)
C00F N008 C00V 123.1(4)
C00V N008 Pd01 125.4(3)
C00E N00B Pd01 114.4(4)
C00E N00B C01R 120.8(5)
C01R N00B Pd01 124.9(3)
C02G O00D C03W 119.5(5)
N00B C00E C00F 117.7(5)
N00B C00E C013 130.2(5)
C00F C00E C013 112.1(4)
N008 C00F C00E 117.4(5)
N008 C00F C016 130.5(5)
C00E C00F C016 112.1(4)
C02S O00I C052 105.5(7)
C02Z N00L Pd02 110.6(4)
C02Z N00L C03Q 121.0(6)
C03Q N00L Pd02 127.6(4)
C00S C00M C013 113.9(5)
C00S C00M C01G 120.8(5)
C01G C00M C013 125.3(5)
C01E C00N B03B 123.3(5)
C02D C00N C01E 114.9(5)
C02D C00N B03B 121.7(5)
C00T C00O H00O 118.6
C00T C00O C01W 122.8(5)
C01W C00O H00O 118.6
C011 C00P H00P 119.5
C011 C00P C014 121.1(6)
C014 C00P H00P 119.5
C02O N00Q Pd02 114.2(4)
C02O N00Q C03L 119.9(5)
C03L N00Q Pd02 126.0(4)
C00M C00S C016 114.4(5)
C00M C00S C01C 120.3(5)
C01C C00S C016 125.3(5)
C00O C00T C00Z 114.6(5)
C00O C00T B03B 122.9(5)
C00Z C00T B03B 122.1(5)
C014 C00V N008 120.0(5)
C014 C00V C01X 123.2(5)
C01X C00V N008 116.6(5)
C010 C00W H00W 118.3
C010 C00W C025 123.4(6)
C025 C00W H00W 118.3
C00T C00Z H00Z 118.5
C017 C00Z C00T 123.0(5)
C017 C00Z H00Z 118.5
C00W C010 C01L 114.9(5)
C00W C010 B03B 123.4(5)
C01L C010 B03B 121.3(5)
C00P C011 H011 119.6
C01D C011 C00P 120.8(6)
C01D C011 H011 119.6
C017 C012 H012 120.7
C01W C012 H012 120.7
C01W C012 C017 118.6(5)
C00E C013 C00M 104.4(4)
C00E C013 H013 113.3
C00E C013 C018 105.0(4)
C00M C013 H013 113.4
C018 C013 C00M 106.6(4)
C018 C013 H013 113.4
C00P C014 C00V 116.9(5)
C00P C014 C01S 121.7(5)
C00V C014 C01S 121.3(5)
C00F C016 H016 113.5
C00S C016 C00F 105.1(4)
C00S C016 H016 113.5
C00S C016 C019 106.7(4)
C019 C016 C00F 103.6(4)
C019 C016 H016 113.5
C00Z C017 C02Q 119.6(5)
C012 C017 C00Z 120.3(5)
C012 C017 C02Q 120.1(5)
C019 C018 C013 114.0(5)
C02N C018 C013 125.4(5)
C02N C018 C019 120.5(5)
C018 C019 C016 114.0(5)
C022 C019 C016 124.8(5)
C022 C019 C018 121.1(5)
C01N C01A B03B 120.9(5)
C037 C01A C01N 114.6(5)
C037 C01A B03B 124.3(5)
C01R C01B C033 122.1(5)
C01T C01B C01R 115.6(6)
C01T C01B C033 122.3(6)
C00S C01C H01C 120.9
C020 C01C C00S 118.2(5)
C020 C01C H01C 120.9
C011 C01D H01D 119.5
C011 C01D C01X 121.0(6)
C01X C01D H01D 119.5
C00N C01E H01E 118.3
C02E C01E C00N 123.4(6)
C02E C01E H01E 118.3
C02A C01F C03J 118.9(6)
C02Y C01F C02A 120.3(6)
C02Y C01F C03J 120.7(6)
C00M C01G H01G 120.8
C01M C01G C00M 118.4(5)
C01M C01G H01G 120.8
C01V C01I H01I 118.3
C01V C01I C03F 123.4(6)
C03F C01I H01I 118.3
C010 C01L H01L 118.9
C010 C01L C02P 122.3(6)
C02P C01L H01L 118.8
C01G C01M H01M 119.2
C020 C01M C01G 121.5(6)
C020 C01M H01M 119.3
C01A C01N H01N 118.6
C02U C01N C01A 122.8(6)
C02U C01N H01N 118.6
C02T C01O C03O 115.6(7)
C02T C01O B03T 123.7(6)
C03O C01O B03T 120.5(6)
C02A C01Q C02F 115.5(6)
C02A C01Q B03T 124.1(5)
C02F C01Q B03T 120.3(5)
C01B C01R N00B 116.6(5)
C02H C01R N00B 120.0(5)
C02H C01R C01B 123.3(5)
C014 C01S H01S 106.9
C014 C01S C036 114.7(5)
C014 C01S C038 111.6(5)
C036 C01S H01S 106.8
C038 C01S H01S 106.9
C038 C01S C036 109.6(5)
C01B C01T H01T 119.2
C023 C01T C01B 121.6(6)
C023 C01T H01T 119.2
C01I C01V B03T 125.9(5)
C01I C01V C04X 115.8(6)
C04X C01V B03T 118.2(6)
C00O C01W C03P 118.4(5)
C012 C01W C00O 120.7(5)
C012 C01W C03P 120.8(5)
C00V C01X C026 122.1(5)
C01D C01X C00V 117.0(6)
C01D C01X C026 121.0(6)
C02J C01Y B03T 119.9(5)
C02X C01Y C02J 116.6(6)
C02X C01Y B03T 123.2(6)
C01C C020 H020 119.6
C01M C020 C01C 120.9(5)
C01M C020 H020 119.6
C02F C021 C03R 118.2(7)
C02Y C021 C02F 122.1(6)
C02Y C021 C03R 119.6(6)
C019 C022 H022 121.0
C02C C022 C019 117.9(5)
C02C C022 H022 121.0
C01T C023 H023 119.6
C029 C023 C01T 120.7(6)
C029 C023 H023 119.6
C02I C024 C028 113.2(6)
C03I C024 C028 125.5(6)
C03I C024 C02I 121.3(6)
C00W C025 C03H 121.2(6)
C039 C025 C00W 119.8(6)
C039 C025 C03H 118.9(6)
C01X C026 H026 107.2
C05E C026 C01X 113.8(6)
C05E C026 H026 107.3
C05E C026 C05S 109.6(7)
C05S C026 C01X 111.5(7)
C05S C026 H026 107.2
C024 C028 H028 113.0
C02O C028 C024 104.9(6)
C02O C028 H028 112.9
C02O C028 C03C 104.6(5)
C03C C028 C024 107.9(5)
C03C C028 H028 112.9
C023 C029 H029 119.4
C023 C029 C02H 121.3(7)
C02H C029 H029 119.3
C01F C02A C01Q 123.0(6)
C01F C02A H02E 118.5
C01Q C02A H02E 118.5
C02I C02B H02B 113.2
C02I C02B C03S 106.8(5)
C02Z C02B H02B 113.2
C02Z C02B C02I 104.3(5)
C02Z C02B C03S 105.4(5)
C03S C02B H02B 113.2
C022 C02C H02C 119.0
C02M C02C C022 121.9(6)
C02M C02C H02C 119.0
C00N C02D H02G 118.4
C02W C02D C00N 123.2(6)
C02W C02D H02G 118.4
C01E C02E C030 119.7(6)
C01E C02E C04R 120.7(7)
C030 C02E C04R 119.5(6)
C01Q C02F H02F 119.5
C021 C02F C01Q 121.0(6)
C021 C02F H02F 119.5
O003 C02G O00D 120.5(6)
O003 C02G C02V 125.0(6)
O00D C02G C02V 114.4(6)
C01R C02H C031 121.3(5)
C029 C02H C01R 117.4(6)
C029 C02H C031 121.2(6)
C024 C02I C02B 114.4(6)
C03A C02I C024 120.3(7)
C03A C02I C02B 125.3(6)
C01Y C02J H02J 119.2
C03G C02J C01Y 121.5(6)
C03G C02J H02J 119.3
C02C C02M H02M 120.0
C02C C02M C02N 120.1(6)
C02N C02M H02M 119.9
C018 C02N C02M 118.4(5)
C018 C02N H02N 120.8
C02M C02N H02N 120.8
N00Q C02O C028 129.1(6)
N00Q C02O C02Z 118.7(6)
C02Z C02O C028 111.9(5)
C01L C02P C03Y 118.2(6)
C039 C02P C01L 120.6(6)
C039 C02P C03Y 121.0(6)
F004 C02Q C017 113.6(5)
F005 C02Q F004 105.6(6)
F005 C02Q C017 113.4(6)
F00A C02Q F004 106.1(6)
F00A C02Q F005 105.0(6)
F00A C02Q C017 112.5(6)
O00I C02S C03W 116.8(7)
C040 C02S O00I 111.4(7)
C040 C02S C03W 131.8(7)
C01O C02T H02T 118.5
C01O C02T C04V 123.1(7)
C04V C02T H02T 118.5
C01N C02U C04L 119.3(7)
C043 C02U C01N 120.8(6)
C043 C02U C04L 119.9(6)
C02G C02V H02A 108.2
C02G C02V H02D 108.3
H02A C02V H02D 107.4
C056 C02V C02G 116.2(6)
C056 C02V H02A 108.3
C056 C02V H02D 108.2
C02D C02W C03E 120.2(6)
C030 C02W C02D 120.2(6)
C030 C02W C03E 119.6(6)
C01Y C02X H02X 118.8
C01Y C02X C03V 122.5(7)
C03V C02X H02X 118.7
C01F C02Y H02Y 121.0
C021 C02Y C01F 117.9(6)
C021 C02Y H02Y 121.0
N00L C02Z C02B 131.1(6)
N00L C02Z C02O 116.9(6)
C02O C02Z C02B 112.0(5)
C02E C030 H030 120.7
C02W C030 C02E 118.6(6)
C02W C030 H030 120.7
C02H C031 H031 107.0
C04D C031 C02H 113.5(6)
C04D C031 H031 107.0
C04J C031 C02H 110.9(6)
C04J C031 H031 107.0
C04J C031 C04D 111.0(6)
C01B C033 H033 107.4
C01B C033 C04Q 113.6(6)
C01B C033 C04T 111.4(6)
C04Q C033 H033 107.3
C04Q C033 C04T 109.5(7)
C04T C033 H033 107.3
C03L C034 C03K 122.0(6)
C045 C034 C03K 120.9(7)
C045 C034 C03L 117.0(7)
Pd01 C035 H035 121.1
C056 C035 Pd01 117.7(6)
C056 C035 H035 121.2
C01S C036 H03E 109.4
C01S C036 H03F 109.5
C01S C036 H03G 109.5
H03E C036 H03F 109.5
H03E C036 H03G 109.5
H03F C036 H03G 109.5
C01A C037 H037 118.4
C04A C037 C01A 123.1(6)
C04A C037 H037 118.5
C01S C038 H03H 109.5
C01S C038 H03J 109.5
C01S C038 H03L 109.5
H03H C038 H03J 109.5
H03H C038 H03L 109.5
H03J C038 H03L 109.5
C025 C039 H039 120.6
C02P C039 C025 118.8(6)
C02P C039 H039 120.6
C02I C03A H03A 120.5
C02I C03A C04B 119.0(7)
C04B C03A H03A 120.5
C00N B03B C00T 110.9(5)
C00N B03B C010 109.6(5)
C00N B03B C01A 108.8(5)
C010 B03B C00T 108.0(4)
C01A B03B C00T 107.8(5)
C01A B03B C010 111.7(5)
C03S C03C C028 113.2(6)
C04E C03C C028 126.3(6)
C04E C03C C03S 120.5(7)
C03Q C03D C055 122.9(6)
C053 C03D C03Q 117.1(8)
C053 C03D C055 119.9(8)
F006 C03E F01K 104.4(7)
F006 C03E C02W 114.3(6)
F01K C03E C02W 113.3(6)
F01U C03E F006 107.0(6)
F01U C03E F01K 104.8(7)
F01U C03E C02W 112.2(7)
C01I C03F C049 118.5(6)
C05I C03F C01I 119.4(7)
C05I C03F C049 122.0(6)
C02J C03G C05F 117.2(7)
C04I C03G C02J 119.7(7)
C04I C03G C05F 123.1(7)
F009 C03H F00J 105.0(7)
F009 C03H F00Y 106.9(6)
F009 C03H C025 114.8(5)
F00J C03H C025 112.3(6)
F00Y C03H F00J 104.9(6)
F00Y C03H C025 112.3(7)
C024 C03I H03I 120.7
C024 C03I C047 118.6(7)
C047 C03I H03I 120.7
F00C C03J C01F 113.4(6)
F00X C03J F00C 104.1(7)
F00X C03J C01F 113.8(6)
F00X C03J F01Z 106.6(7)
F01Z C03J F00C 104.2(6)
F01Z C03J C01F 113.9(7)
C034 C03K H03K 107.7
C05J C03K C034 111.1(7)
C05J C03K H03K 107.7
C05J C03K C05L 111.0(8)
C05L C03K C034 111.4(6)
C05L C03K H03K 107.7
C034 C03L N00Q 119.7(6)
C034 C03L C03M 123.0(6)
C03M C03L N00Q 117.3(6)
C03L C03M C03N 122.0(6)
C04H C03M C03L 116.6(7)
C04H C03M C03N 121.3(7)
C03M C03N H03N 107.8
C03M C03N C03X 110.5(6)
C03M C03N C051 114.2(6)
C03X C03N H03N 107.8
C051 C03N H03N 107.7
C051 C03N C03X 108.6(6)
C01O C03O H03P 118.4
C046 C03O C01O 123.1(8)
C046 C03O H03P 118.4
F02R C03P C01W 113.1(11)
F02R C03P F042 105.0(13)
F042 C03P C01W 111.0(8)
F04M C03P C01W 113.0(9)
F04M C03P F02R 107.1(15)
F04M C03P F042 107.3(14)
F02S C03P C01W 110.2(10)
F04N C03P C01W 118.3(8)
F04N C03P F02S 100.6(13)
F1 C03P C01W 114.2(13)
F1 C03P F02S 102.1(17)
F1 C03P F04N 109.4(15)
C03D C03Q N00L 117.4(6)
C03D C03Q C04F 123.6(6)
C04F C03Q N00L 118.8(7)
F00G C03R F00R 106.0(6)
F00G C03R F015 106.4(7)
F00G C03R C021 114.4(8)
F00R C03R C021 110.6(7)
F015 C03R F00R 106.6(9)
F015 C03R C021 112.4(6)
C03C C03S C02B 113.6(6)
C04Z C03S C02B 126.0(6)
C04Z C03S C03C 120.4(7)
C01O B03T C01Q 111.9(5)
C01O B03T C01V 104.4(5)
C01O B03T C01Y 113.7(5)
C01Q B03T C01V 112.8(5)
C01Q B03T C01Y 104.2(5)
C01Y B03T C01V 110.1(5)
C02X C03V C05D 114.5(9)
C04I C03V C02X 119.5(7)
C04I C03V C05D 126.0(9)
O00D C03W H03M 109.9
O00D C03W H03O 109.9
C02S C03W O00D 109.1(6)
C02S C03W H03M 109.9
C02S C03W H03O 109.9
H03M C03W H03O 108.3
C03N C03X H03B 109.4
C03N C03X H03C 109.5
C03N C03X H03D 109.5
H03B C03X H03C 109.5
H03B C03X H03D 109.5
H03C C03X H03D 109.5
F00K C03Y C02P 112.8(7)
F00K C03Y F032 105.7(7)
F01H C03Y F00K 105.9(8)
F01H C03Y C02P 112.4(6)
F01H C03Y F032 106.9(8)
F032 C03Y C02P 112.6(7)
C05O O03Z Pd02 121.2(6)
C02S C040 H040 126.8
C02S C040 C059 106.4(8)
C059 C040 H040 126.8
Pd02 C041 H041 125.1
C063 C041 Pd02 115.2(10)
C063 C041 H041 119.2
C10 C041 Pd02 111.1(8)
C02U C043 H043 121.0
C04A C043 C02U 118.1(6)
C04A C043 H043 120.9
C034 C045 H045 119.3
C04P C045 C034 121.4(8)
C04P C045 H045 119.3
C03O C046 C054 119.8(10)
C03O C046 C05A 120.5(8)
C05A C046 C054 119.7(9)
C03I C047 H047 119.9
C04B C047 C03I 120.2(7)
C04B C047 H047 120.0
F007 C049 F01P 105.7(8)
F007 C049 F02L 106.7(6)
F007 C049 C03F 114.7(5)
F01P C049 F02L 107.3(7)
F01P C049 C03F 111.6(6)
F02L C049 C03F 110.4(8)
C037 C04A C05B 119.1(8)
C043 C04A C037 120.6(6)
C043 C04A C05B 120.3(8)
C03A C04B H04B 119.8
C047 C04B C03A 120.7(7)
C047 C04B H04B 119.6
C031 C04D H04A 109.4
C031 C04D H04C 109.5
C031 C04D H04D 109.5
H04A C04D H04C 109.5
H04A C04D H04D 109.5
H04C C04D H04D 109.5
C03C C04E H04E 120.2
C03C C04E C04U 119.6(7)
C04U C04E H04E 120.2
C03Q C04F C04O 122.2(6)
C03Q C04F C057 116.5(8)
C057 C04F C04O 121.3(8)
C03M C04H H04H 119.7
C04P C04H C03M 120.7(8)
C04P C04H H04H 119.6
C03G C04I C03V 120.2(7)
C03G C04I H04R 119.9
C03V C04I H04R 119.9
C031 C04J H04F 109.5
C031 C04J H04G 109.5
C031 C04J H04I 109.5
H04F C04J H04G 109.5
H04F C04J H04I 109.5
H04G C04J H04I 109.5
F00U C04L F01J 105.0(7)
F00U C04L C02U 113.5(7)
F01J C04L C02U 111.9(7)
F027 C04L F00U 105.6(8)
F027 C04L F01J 106.5(9)
F027 C04L C02U 113.6(7)
C04F C04O H04O 107.4
C04F C04O C05U 110.9(8)
C04F C04O C05X 114.6(8)
C05U C04O H04O 107.5
C05X C04O H04O 107.5
C05X C04O C05U 108.7(9)
C045 C04P C04H 120.9(7)
C045 C04P H04P 119.5
C04H C04P H04P 119.5
C033 C04Q H04J 109.4
C033 C04Q H04K 109.5
C033 C04Q H04L 109.5
H04J C04Q H04K 109.5
H04J C04Q H04L 109.5
H04K C04Q H04L 109.5
F050 C04R C02E 116.8(10)
F050 C04R F05C 105.2(18)
F050 C04R F05N 110(2)
F05C C04R C02E 114.3(12)
F05C C04R F05N 101.3(14)
F05N C04R C02E 108.3(10)
F05O C04R C02E 117.8(11)
F05O C04R F05D 105(2)
F05O C04R F0 109(2)
F05D C04R C02E 109.3(11)
F05D C04R F0 101.2(15)
F0 C04R C02E 113.5(12)
C033 C04T H04M 109.4
C033 C04T H04N 109.5
C033 C04T H04Q 109.4
H04M C04T H04N 109.5
H04M C04T H04Q 109.5
H04N C04T H04Q 109.5
C04E C04U H04U 120.3
C04Y C04U C04E 119.3(8)
C04Y C04U H04U 120.4
C02T C04V C05A 118.1(8)
C02T C04V C05M 118.4(9)
C05A C04V C05M 123.4(9)
C01V C04X H04X 119.5
C01V C04X C05Q 121.0(7)
C05Q C04X H04X 119.5
C04U C04Y H04Y 119.2
C04U C04Y C04Z 121.4(8)
C04Z C04Y H04Y 119.3
C03S C04Z C04Y 118.6(7)
C03S C04Z H04Z 120.7
C04Y C04Z H04Z 120.6
C03N C051 H05A 109.5
C03N C051 H05B 109.5
C03N C051 H05C 109.4
H05A C051 H05B 109.5
H05A C051 H05C 109.5
H05B C051 H05C 109.5
O00I C052 H052 124.6
C059 C052 O00I 110.8(8)
C059 C052 H052 124.6
C03D C053 H053 119.7
C058 C053 C03D 120.7(9)
C058 C053 H053 119.6
F04K C054 C046 117.6(14)
F04K C054 F05K 105(2)
F04W C054 C046 112.1(12)
F04W C054 F04K 113(2)
F04W C054 F05K 102(2)
F05K C054 C046 106.5(17)
F04L C054 C046 111.6(13)
F04X C054 C046 116.1(15)
F04X C054 F04L 103(2)
F05L C054 C046 104.4(14)
F05L C054 F04L 115(2)
F05L C054 F04X 107(3)
C03D C055 H055 107.6
C03D C055 C05T 112.3(9)
C03D C055 C061 111.0(8)
C05T C055 H055 107.7
C05T C055 C061 110.5(9)
C061 C055 H055 107.6
C02V C056 H056 115.0
C035 C056 C02V 130.0(10)
C035 C056 H056 115.0
C04F C057 H057 119.8
C058 C057 C04F 120.4(9)
C058 C057 H057 119.8
C053 C058 C057 121.7(8)
C053 C058 H058 119.2
C057 C058 H058 119.1
C040 C059 H059 127.0
C052 C059 C040 105.9(8)
C052 C059 H059 127.0
C046 C05A C04V 119.7(8)
C046 C05A H05Y 120.1
C04V C05A H05Y 120.2
F04C C05B C04A 114.3(9)
F04C C05B F05P 113.1(14)
F04C C05B F05R 109.4(14)
F05P C05B C04A 114.4(12)
F05P C05B F05R 99.5(11)
F05R C05B C04A 104.6(11)
F05S C05B C04A 113.7(14)
F05S C05B F05Q 95.3(12)
F05S C05B F04D 96.1(14)
F05Q C05B C04A 107.1(11)
F04D C05B C04A 121.4(11)
F04D C05B F05Q 119.5(17)
F00H C05D F03U 102.0(9)
F00H C05D C03V 121.5(8)
F03U C05D C03V 102.0(12)
F00I C05D C03V 109.4(11)
C026 C05E H05S 109.5
C026 C05E H05T 109.4
C026 C05E H05U 109.5
H05S C05E H05T 109.5
H05S C05E H05U 109.5
H05T C05E H05U 109.5
F02K C05F C03G 109.7(11)
F02K C05F F05G 110.2(15)
C03G C05F F1AA 102.7(11)
F05G C05F C03G 117.0(9)
F05H C05F F02K 103.8(12)
F05H C05F C03G 113.0(13)
F05H C05F F05G 102.3(11)
F0AA C05F C03G 121.0(11)
F0AA C05F F05I 122.7(14)
F0AA C05F F1AA 95.2(13)
F05I C05F C03G 113.9(9)
F05I C05F F1AA 87.8(11)
C03F C05I H05Z 120.7
C05Q C05I C03F 118.7(7)
C05Q C05I H05Z 120.6
C03K C05J H05D 109.5
C03K C05J H05E 109.4
C03K C05J H05F 109.5
H05D C05J H05E 109.5
H05D C05J H05F 109.5
H05E C05J H05F 109.5
C03K C05L H05G 109.5
C03K C05L H05H 109.5
C03K C05L H05I 109.4
H05G C05L H05H 109.5
H05G C05L H05I 109.5
H05H C05L H05I 109.5
F044 C05M C04V 110.4(9)
F044 C05M F05V 116.8(11)
F04G C05M F044 121.0(17)
F04G C05M C04V 106.1(11)
F04G C05M F05V 101.7(12)
F05V C05M C04V 98.0(12)
F05W C05M C04V 121.4(10)
F05W C05M F04H 90.8(12)
F05W C05M F2 109.7(17)
F04H C05M C04V 113.1(16)
F2 C05M C04V 119.9(10)
F2 C05M F04H 94.5(12)
O03Z C05O O062 130.6(11)
O03Z C05O C063 105.0(10)
O03Z C05O O1 117.3(12)
O03Z C05O C43 137.5(13)
O062 C05O C063 123.8(11)
O062 C05O C43 87.3(10)
C43 C05O C063 37.9(11)
C43 C05O O1 100.4(12)
C04X C05Q C17 120.7(10)
C05I C05Q C04X 121.5(7)
C05I C05Q C17 116.9(10)
C026 C05S H05V 109.4
C026 C05S H05W 109.5
C026 C05S H05X 109.5
H05V C05S H05W 109.5
H05V C05S H05X 109.5
H05W C05S H05X 109.5
C055 C05T H05J 109.4
C055 C05T H05K 109.5
C055 C05T H05L 109.5
H05J C05T H05K 109.5
H05J C05T H05L 109.5
H05K C05T H05L 109.5
C04O C05U H05M 109.5
C04O C05U H05N 109.4
C04O C05U H05O 109.5
H05M C05U H05N 109.5
H05M C05U H05O 109.5
H05N C05U H05O 109.5
C06C O05W C06D 90(2)
C1AA O05W C3 121(3)
C04O C05X H05P 109.5
C04O C05X H05Q 109.4
C04O C05X H05R 109.5
H05P C05X H05Q 109.5
H05P C05X H05R 109.5
H05Q C05X H05R 109.5
C06D C060 C06A 130(2)
C055 C061 H06A 109.4
C055 C061 H06B 109.5
C055 C061 H06C 109.5
H06A C061 H06B 109.5
H06A C061 H06C 109.5
H06B C061 H06C 109.5
C05O O062 C06B 116.1(12)
C43 C063 C041 117(3)
C060 C06A C06C 98.2(18)
O062 C06B H06D 107.8
O062 C06B H06E 106.9
O062 C06B C06C 119.0(16)
H06D C06B H06E 107.0
C06C C06B H06D 107.7
C06C C06B H06E 107.9
O05W C06C C060 79.7(13)
O05W C06C C06B 126.7(17)
C06A C06C O05W 117.1(18)
C06A C06C C060 37.6(10)
C06A C06C C06B 116.0(17)
C06B C06C C060 152.1(15)
C060 C06D O05W 102(2)
C05Q C17 F34 95.1(17)
F4 C17 C05Q 111.5(19)
F4 C17 F34 61.7(17)
F2AA C8 F4 87.9(11)
F7 C8 F4 138(3)
F7 C8 F2AA 119(4)
C1 O1 C05O 123.3(13)
O1 C1 H1A 109.6
O1 C1 H1B 109.9
H1A C1 H1B 108.4
C1AA C1 O1 108.9(18)
C1AA C1 H1A 110.1
C1AA C1 H1B 110.0
O05W C1AA C060 114(2)
O05W C1AA C1 144(3)
C060 C1AA C1 102(3)
O05W C3 C4 102(3)
C3 C4 C060 114(3)
C05O C43 O062 40.0(7)
C063 C43 C05O 92.6(17)
C063 C43 O062 130.9(19)
C10 C43 C05O 92.3(19)
C041 C10 H10A 107.7
C041 C10 H10B 108.4
C43 C10 C041 112.7(19)
C43 C10 H10A 100.0
C43 C10 H10B 119.6
H10A C10 H10B 107.5

loop_
_geom_bond_atom_site_label_1
_geom_bond_atom_site_label_2
_geom_bond_distance
Pd01 O003 2.054(4)
Pd01 N008 2.149(4)
Pd01 N00B 2.043(5)
Pd01 C035 2.016(6)
Pd02 N00L 2.175(5)
Pd02 N00Q 2.033(5)
Pd02 O03Z 2.056(6)
Pd02 C041 2.011(7)
O003 C02G 1.213(7)
F004 C02Q 1.342(7)
F005 C02Q 1.339(8)
F006 C03E 1.307(8)
F007 C049 1.311(9)
N008 C00F 1.273(7)
N008 C00V 1.444(7)
F009 C03H 1.304(8)
F00A C02Q 1.326(8)
N00B C00E 1.284(7)
N00B C01R 1.443(7)
F00C C03J 1.332(9)
O00D C02G 1.322(7)
O00D C03W 1.494(8)
C00E C00F 1.484(7)
C00E C013 1.523(7)
C00F C016 1.538(7)
F00G C03R 1.310(9)
F00H C05D 1.204(17)
O00I C02S 1.359(8)
O00I C052 1.373(11)
F00J C03H 1.335(8)
F00K C03Y 1.303(9)
N00L C02Z 1.284(8)
N00L C03Q 1.457(8)
C00M C00S 1.390(7)
C00M C013 1.531(8)
C00M C01G 1.394(8)
C00N C01E 1.398(8)
C00N C02D 1.395(8)
C00N B03B 1.633(9)
C00O H00O 0.9300
C00O C00T 1.391(8)
C00O C01W 1.396(8)
C00P H00P 0.9300
C00P C011 1.379(9)
C00P C014 1.394(8)
N00Q C02O 1.282(8)
N00Q C03L 1.448(8)
F00R C03R 1.321(10)
C00S C016 1.516(7)
C00S C01C 1.396(8)
C00T C00Z 1.407(8)
C00T B03B 1.658(8)
F00U C04L 1.320(9)
C00V C014 1.397(8)
C00V C01X 1.400(8)
C00W H00W 0.9300
C00W C010 1.399(8)
C00W C025 1.399(8)
F00X C03J 1.317(8)
F00Y C03H 1.325(9)
C00Z H00Z 0.9300
C00Z C017 1.389(8)
C010 C01L 1.404(8)
C010 B03B 1.644(8)
C011 H011 0.9300
C011 C01D 1.369(10)
C012 H012 0.9300
C012 C017 1.381(8)
C012 C01W 1.371(8)
C013 H013 0.9800
C013 C018 1.528(8)
C014 C01S 1.522(8)
F015 C03R 1.317(10)
C016 H016 0.9800
C016 C019 1.531(7)
C017 C02Q 1.486(8)
C018 C019 1.391(7)
C018 C02N 1.384(8)
C019 C022 1.391(8)
C01A C01N 1.396(8)
C01A C037 1.393(8)
C01A B03B 1.644(9)
C01B C01R 1.424(9)
C01B C01T 1.406(8)
C01B C033 1.502(9)
C01C H01C 0.9300
C01C C020 1.396(8)
C01D H01D 0.9300
C01D C01X 1.397(8)
C01E H01E 0.9300
C01E C02E 1.387(9)
C01F C02A 1.386(8)
C01F C02Y 1.380(9)
C01F C03J 1.487(10)
C01G H01G 0.9300
C01G C01M 1.378(9)
F01H C03Y 1.294(10)
C01I H01I 0.9300
C01I C01V 1.372(8)
C01I C03F 1.392(8)
F01J C04L 1.338(10)
F01K C03E 1.319(8)
C01L H01L 0.9300
C01L C02P 1.406(9)
C01M H01M 0.9300
C01M C020 1.372(8)
C01N H01N 0.9300
C01N C02U 1.380(9)
C01O C02T 1.385(9)
C01O C03O 1.403(9)
C01O B03T 1.617(10)
F01P C049 1.331(10)
C01Q C02A 1.390(9)
C01Q C02F 1.414(8)
C01Q B03T 1.651(9)
C01R C02H 1.396(8)
C01S H01S 0.9800
C01S C036 1.530(9)
C01S C038 1.528(8)
C01T H01T 0.9300
C01T C023 1.377(10)
F01U C03E 1.301(8)
C01V B03T 1.652(8)
C01V C04X 1.388(9)
C01W C03P 1.491(9)
C01X C026 1.521(9)
C01Y C02J 1.411(9)
C01Y C02X 1.379(8)
C01Y B03T 1.652(9)
F01Z C03J 1.326(8)
C020 H020 0.9300
C021 C02F 1.382(9)
C021 C02Y 1.375(10)
C021 C03R 1.513(10)
C022 H022 0.9300
C022 C02C 1.384(8)
C023 H023 0.9300
C023 C029 1.373(10)
C024 C028 1.531(9)
C024 C02I 1.386(9)
C024 C03I 1.374(9)
C025 C039 1.384(9)
C025 C03H 1.489(9)
C026 H026 0.9800
C026 C05E 1.506(11)
C026 C05S 1.510(12)
F027 C04L 1.284(10)
C028 H028 0.9800
C028 C02O 1.519(9)
C028 C03C 1.528(11)
C029 H029 0.9300
C029 C02H 1.388(8)
C02A H02E 0.9300
C02B H02B 0.9800
C02B C02I 1.522(9)
C02B C02Z 1.512(9)
C02B C03S 1.540(10)
C02C H02C 0.9300
C02C C02M 1.374(9)
C02D H02G 0.9300
C02D C02W 1.392(8)
C02E C030 1.398(9)
C02E C04R 1.474(10)
C02F H02F 0.9300
C02G C02V 1.458(9)
C02H C031 1.539(9)
C02I C03A 1.381(10)
C02J H02J 0.9300
C02J C03G 1.396(9)
F02K C05F 1.36(2)
F02L C049 1.334(10)
C02M H02M 0.9300
C02M C02N 1.412(9)
C02N H02N 0.9300
C02O C02Z 1.482(8)
C02P C039 1.382(9)
C02P C03Y 1.499(10)
F02R C03P 1.300(18)
C02S C03W 1.472(10)
C02S C040 1.331(11)
C02T H02T 0.9300
C02T C04V 1.403(10)
C02U C043 1.378(10)
C02U C04L 1.489(11)
C02V H02A 0.9700
C02V H02D 0.9700
C02V C056 1.443(11)
C02W C030 1.382(9)
C02W C03E 1.494(10)
C02X H02X 0.9300
C02X C03V 1.393(9)
C02Y H02Y 0.9300
C030 H030 0.9300
C031 H031 0.9800
C031 C04D 1.529(10)
C031 C04J 1.524(10)
F032 C03Y 1.307(9)
C033 H033 0.9800
C033 C04Q 1.527(10)
C033 C04T 1.528(11)
C034 C03K 1.533(10)
C034 C03L 1.398(9)
C034 C045 1.383(9)
C035 H035 0.9300
C035 C056 1.347(11)
C036 H03E 0.9600
C036 H03F 0.9600
C036 H03G 0.9600
C037 H037 0.9300
C037 C04A 1.384(9)
C038 H03H 0.9600
C038 H03J 0.9600
C038 H03L 0.9600
C039 H039 0.9300
C03A H03A 0.9300
C03A C04B 1.389(11)
C03C C03S 1.399(9)
C03C C04E 1.379(10)
C03D C03Q 1.390(11)
C03D C053 1.388(11)
C03D C055 1.509(12)
C03F C049 1.497(10)
C03F C05I 1.366(11)
C03G C04I 1.374(11)
C03G C05F 1.515(13)
C03I H03I 0.9300
C03I C047 1.403(10)
C03K H03K 0.9800
C03K C05J 1.506(12)
C03K C05L 1.521(11)
C03L C03M 1.411(10)
C03M C03N 1.515(10)
C03M C04H 1.392(9)
C03N H03N 0.9800
C03N C03X 1.544(10)
C03N C051 1.528(10)
C03O H03P 0.9300
C03O C046 1.365(11)
C03P F042 1.335(16)
C03P F04M 1.269(14)
C03P F02S 1.381(19)
C03P F04N 1.284(14)
C03P F1 1.28(2)
C03Q C04F 1.396(10)
C03S C04Z 1.367(10)
F03U C05D 1.460(14)
C03V C04I 1.380(11)
C03V C05D 1.522(15)
C03W H03M 0.9700
C03W H03O 0.9700
C03X H03B 0.9600
C03X H03C 0.9600
C03X H03D 0.9600
O03Z C05O 1.220(12)
C040 H040 0.9300
C040 C059 1.433(12)
C041 H041 0.9300
C041 C063 1.38(3)
C041 C10 1.457(15)
C043 H043 0.9300
C043 C04A 1.373(10)
F044 C05M 1.31(2)
C045 H045 0.9300
C045 C04P 1.369(12)
C046 C054 1.515(13)
C046 C05A 1.366(13)
C047 H047 0.9300
C047 C04B 1.383(11)
C04A C05B 1.487(13)
C04B H04B 0.9300
F04C C05B 1.272(18)
C04D H04A 0.9600
C04D H04C 0.9600
C04D H04D 0.9600
C04E H04E 0.9300
C04E C04U 1.393(12)
C04F C04O 1.505(12)
C04F C057 1.403(11)
F04G C05M 1.31(2)
C04H H04H 0.9300
C04H C04P 1.383(12)
C04I H04R 0.9300
C04J H04F 0.9600
C04J H04G 0.9600
C04J H04I 0.9600
F04K C054 1.32(3)
C04O H04O 0.9800
C04O C05U 1.515(14)
C04O C05X 1.509(12)
C04P H04P 0.9300
C04Q H04J 0.9600
C04Q H04K 0.9600
C04Q H04L 0.9600
C04R F050 1.227(19)
C04R F05C 1.35(2)
C04R F05N 1.359(16)
C04R F05O 1.224(18)
C04R F05D 1.35(2)
C04R F0 1.35(2)
C04T H04M 0.9600
C04T H04N 0.9600
C04T H04Q 0.9600
C04U H04U 0.9300
C04U C04Y 1.378(11)
C04V C05A 1.413(13)
C04V C05M 1.495(15)
F04W C054 1.16(2)
C04X H04X 0.9300
C04X C05Q 1.393(10)
C04Y H04Y 0.9300
C04Y C04Z 1.404(12)
C04Z H04Z 0.9300
C051 H05A 0.9600
C051 H05B 0.9600
C051 H05C 0.9600
C052 H052 0.9300
C052 C059 1.339(13)
C053 H053 0.9300
C053 C058 1.366(14)
C054 F05K 1.42(3)
C054 F04L 1.37(3)
C054 F04X 1.28(2)
C054 F05L 1.22(3)
C055 H055 0.9800
C055 C05T 1.519(14)
C055 C061 1.525(13)
C056 H056 0.9300
C057 H057 0.9300
C057 C058 1.367(14)
C058 H058 0.9300
C059 H059 0.9300
C05A H05Y 0.9300
C05B F05P 1.355(17)
C05B F05R 1.42(2)
C05B F05S 1.32(2)
C05B F05Q 1.40(3)
C05B F04D 1.33(2)
C05D F00I 1.257(12)
C05E H05S 0.9600
C05E H05T 0.9600
C05E H05U 0.9600
C05F F05G 1.392(18)
C05F F05H 1.302(17)
C05F F0AA 1.21(2)
C05F F05I 1.258(15)
C05F F1AA 1.55(2)
C05I H05Z 0.9300
C05I C05Q 1.360(12)
C05J H05D 0.9600
C05J H05E 0.9600
C05J H05F 0.9600
C05L H05G 0.9600
C05L H05H 0.9600
C05L H05I 0.9600
C05M F05V 1.48(2)
C05M F05W 1.253(19)
C05M F04H 1.39(2)
C05M F2 1.34(2)
C05O O062 1.281(15)
C05O C063 2.085(17)
C05O O1 1.55(2)
C05O C43 1.59(2)
C05Q C17 1.462(18)
C05S H05V 0.9600
C05S H05W 0.9600
C05S H05X 0.9600
C05T H05J 0.9600
C05T H05K 0.9600
C05T H05L 0.9600
C05U H05M 0.9600
C05U H05N 0.9600
C05U H05O 0.9600
O05W C06C 1.44(2)
O05W C06D 1.65(3)
O05W C1AA 1.11(3)
O05W C3 1.23(3)
C05X H05P 0.9600
C05X H05Q 0.9600
C05X H05R 0.9600
C060 C06A 1.19(2)
C060 C06D 1.14(4)
C060 C1AA 1.49(3)
C061 H06A 0.9600
C061 H06B 0.9600
C061 H06C 0.9600
O062 C06B 1.38(2)
C063 C43 1.28(3)
C06A C06C 1.36(2)
C06B H06D 0.9700
C06B H06E 0.9700
C06B C06C 1.45(2)
F4 C17 1.30(3)
F4 C8 1.65(3)
F2AA C8 1.61(3)
C17 F34 1.78(4)
C8 F7 0.798(19)
O1 C1 1.58(3)
C1 H1A 0.9700
C1 H1B 0.9700
C1 C1AA 1.50(3)
C3 C4 1.31(4)
C43 C10 1.26(3)
C10 H10A 0.9700
C10 H10B 0.9700

loop_
_geom_torsion_atom_site_label_1
_geom_torsion_atom_site_label_2
_geom_torsion_atom_site_label_3
_geom_torsion_atom_site_label_4
_geom_torsion
Pd01 O003 C02G O00D 176.5(4)
Pd01 O003 C02G C02V -5.3(10)
Pd01 N008 C00F C00E 4.1(5)
Pd01 N008 C00F C016 -176.4(4)
Pd01 N008 C00V C014 98.3(5)
Pd01 N008 C00V C01X -77.2(6)
Pd01 N00B C00E C00F 0.2(6)
Pd01 N00B C00E C013 -179.8(4)
Pd01 N00B C01R C01B 75.2(6)
Pd01 N00B C01R C02H -101.3(6)
Pd01 C035 C056 C02V -40.0(19)
Pd02 N00L C02Z C02B -177.4(6)
Pd02 N00L C02Z C02O -0.2(7)
Pd02 N00L C03Q C03D 70.0(8)
Pd02 N00L C03Q C04F -104.0(7)
Pd02 N00Q C02O C028 -177.9(6)
Pd02 N00Q C02O C02Z 9.0(8)
Pd02 N00Q C03L C034 76.9(7)
Pd02 N00Q C03L C03M -99.8(6)
Pd02 O03Z C05O O062 154.9(15)
Pd02 O03Z C05O C063 -16.1(15)
Pd02 O03Z C05O O1 -142.2(10)
Pd02 O03Z C05O C43 7(3)
Pd02 C041 C063 C43 -89(2)
Pd02 C041 C10 C43 95.6(17)
O003 C02G C02V C056 -11.6(13)
N008 C00F C016 C00S 126.5(6)
N008 C00F C016 C019 -121.6(6)
N008 C00V C014 C00P -176.0(5)
N008 C00V C014 C01S -0.3(8)
N008 C00V C01X C01D 176.8(5)
N008 C00V C01X C026 -2.7(8)
N00B C00E C00F N008 -3.1(7)
N00B C00E C00F C016 177.3(4)
N00B C00E C013 C00M -122.5(6)
N00B C00E C013 C018 125.6(6)
N00B C01R C02H C029 176.9(5)
N00B C01R C02H C031 0.8(8)
O00D C02G C02V C056 166.7(9)
C00E N00B C01R C01B -104.3(6)
C00E N00B C01R C02H 79.2(7)
C00E C00F C016 C00S -53.9(5)
C00E C00F C016 C019 57.9(5)
C00E C013 C018 C019 57.7(6)
C00E C013 C018 C02N -124.9(6)
C00F N008 C00V C014 -77.6(7)
C00F N008 C00V C01X 106.9(6)
C00F C00E C013 C00M 57.5(5)
C00F C00E C013 C018 -54.4(5)
C00F C016 C019 C018 -57.1(6)
C00F C016 C019 C022 125.5(6)
O00I C02S C03W O00D -63.9(7)
O00I C02S C040 C059 -0.6(9)
O00I C052 C059 C040 -1.4(10)
N00L C03Q C04F C04O -4.2(11)
N00L C03Q C04F C057 175.4(7)
C00M C00S C016 C00F 56.9(5)
C00M C00S C016 C019 -52.8(6)
C00M C00S C01C C020 0.0(8)
C00M C013 C018 C019 -52.6(6)
C00M C013 C018 C02N 124.7(6)
C00M C01G C01M C020 0.3(9)
C00N C01E C02E C030 -0.1(9)
C00N C01E C02E C04R 179.8(7)
C00N C02D C02W C030 -1.2(9)
C00N C02D C02W C03E 176.6(6)
C00O C00T C00Z C017 2.0(8)
C00O C00T B03B C00N 147.7(5)
C00O C00T B03B C010 27.6(7)
C00O C00T B03B C01A -93.3(6)
C00O C01W C03P F02R 174.8(12)
C00O C01W C03P F042 57.1(16)
C00O C01W C03P F04M -63.4(19)
C00O C01W C03P F02S -108.6(16)
C00O C01W C03P F04N 6.4(18)
C00O C01W C03P F1 137.3(19)
C00P C011 C01D C01X -0.7(10)
C00P C014 C01S C036 -22.8(8)
C00P C014 C01S C038 102.6(6)
N00Q C02O C02Z N00L -5.9(9)
N00Q C02O C02Z C02B 171.8(6)
N00Q C03L C03M C03N 5.6(9)
N00Q C03L C03M C04H -177.2(6)
C00S C00M C013 C00E -57.2(6)
C00S C00M C013 C018 53.6(6)
C00S C00M C01G C01M 0.7(8)
C00S C016 C019 C018 53.6(6)
C00S C016 C019 C022 -123.8(6)
C00S C01C C020 C01M 1.0(9)
C00T C00O C01W C012 0.4(9)
C00T C00O C01W C03P 179.1(6)
C00T C00Z C017 C012 -1.4(9)
C00T C00Z C017 C02Q 180.0(6)
C00V N008 C00F C00E -179.5(4)
C00V N008 C00F C016 0.0(8)
C00V C014 C01S C036 161.6(6)
C00V C014 C01S C038 -73.0(7)
C00V C01X C026 C05E 132.8(8)
C00V C01X C026 C05S -102.6(8)
C00W C010 C01L C02P -4.3(8)
C00W C010 B03B C00N -18.1(7)
C00W C010 B03B C00T 102.8(6)
C00W C010 B03B C01A -138.7(5)
C00W C025 C039 C02P -2.6(9)
C00W C025 C03H F009 -11.3(9)
C00W C025 C03H F00J 108.5(7)
C00W C025 C03H F00Y -133.6(6)
C00Z C00T B03B C00N -39.2(7)
C00Z C00T B03B C010 -159.3(5)
C00Z C00T B03B C01A 79.8(6)
C00Z C017 C02Q F004 -164.6(6)
C00Z C017 C02Q F005 -44.1(8)
C00Z C017 C02Q F00A 74.9(8)
C010 C00W C025 C039 0.4(9)
C010 C00W C025 C03H 178.5(6)
C010 C01L C02P C039 2.3(9)
C010 C01L C02P C03Y -173.2(6)
C011 C00P C014 C00V -0.6(8)
C011 C00P C014 C01S -176.3(6)
C011 C01D C01X C00V -0.6(9)
C011 C01D C01X C026 178.9(6)
C012 C017 C02Q F004 16.8(9)
C012 C017 C02Q F005 137.3(6)
C012 C017 C02Q F00A -103.7(7)
C012 C01W C03P F02R -6.5(15)
C012 C01W C03P F042 -124.2(15)
C012 C01W C03P F04M 115.3(18)
C012 C01W C03P F02S 70.2(17)
C012 C01W C03P F04N -174.9(16)
C012 C01W C03P F1 -44(2)
C013 C00E C00F N008 176.9(4)
C013 C00E C00F C016 -2.7(6)
C013 C00M C00S C016 -0.7(6)
C013 C00M C00S C01C -179.6(5)
C013 C00M C01G C01M 179.3(5)
C013 C018 C019 C016 -0.6(7)
C013 C018 C019 C022 176.9(5)
C013 C018 C02N C02M -176.5(5)
C014 C00P C011 C01D 1.3(10)
C014 C00V C01X C01D 1.4(9)
C014 C00V C01X C026 -178.1(6)
C016 C00S C01C C020 -178.7(5)
C016 C019 C022 C02C 177.4(6)
C017 C012 C01W C00O 0.4(9)
C017 C012 C01W C03P -178.3(6)
C018 C019 C022 C02C 0.2(9)
C019 C018 C02N C02M 0.7(9)
C019 C022 C02C C02M 0.2(10)
C01A C01N C02U C043 -0.6(10)
C01A C01N C02U C04L 179.6(7)
C01A C037 C04A C043 -1.5(12)
C01A C037 C04A C05B 177.5(9)
C01B C01R C02H C029 0.7(9)
C01B C01R C02H C031 -175.5(6)
C01B C01T C023 C029 0.8(10)
C01C C00S C016 C00F -124.3(6)
C01C C00S C016 C019 126.0(6)
C01D C01X C026 C05E -46.7(10)
C01D C01X C026 C05S 77.9(9)
C01E C00N C02D C02W 0.5(8)
C01E C00N B03B C00T 140.4(5)
C01E C00N B03B C010 -100.5(6)
C01E C00N B03B C01A 21.9(7)
C01E C02E C030 C02W -0.5(9)
C01E C02E C04R F050 -30(3)
C01E C02E C04R F05C -153.8(16)
C01E C02E C04R F05N 94.1(17)
C01E C02E C04R F05O 150(3)
C01E C02E C04R F05D -90(2)
C01E C02E C04R F0 21.9(19)
C01G C00M C00S C016 178.0(5)
C01G C00M C00S C01C -0.8(8)
C01G C00M C013 C00E 124.2(5)
C01G C00M C013 C018 -125.0(6)
C01G C01M C020 C01C -1.1(9)
C01I C01V B03T C01O 102.4(7)
C01I C01V B03T C01Q -19.3(9)
C01I C01V B03T C01Y -135.2(6)
C01I C01V C04X C05Q 2.0(14)
C01I C03F C049 F007 32.5(10)
C01I C03F C049 F01P -87.6(8)
C01I C03F C049 F02L 153.1(6)
C01I C03F C05I C05Q -0.4(13)
C01L C010 B03B C00N 169.0(5)
C01L C010 B03B C00T -70.1(7)
C01L C010 B03B C01A 48.4(7)
C01L C02P C039 C025 1.3(9)
C01L C02P C03Y F00K -50.2(9)
C01L C02P C03Y F01H 69.5(10)
C01L C02P C03Y F032 -169.7(7)
C01N C01A C037 C04A 1.0(10)
C01N C01A B03B C00N 76.0(7)
C01N C01A B03B C00T -44.3(7)
C01N C01A B03B C010 -162.9(5)
C01N C02U C043 C04A 0.1(10)
C01N C02U C04L F00U 175.0(7)
C01N C02U C04L F01J -66.3(9)
C01N C02U C04L F027 54.3(11)
C01O C02T C04V C05A 0.3(10)
C01O C02T C04V C05M 176.1(8)
C01O C03O C046 C054 177.6(7)
C01O C03O C046 C05A -0.6(11)
C01R N00B C00E C00F 179.7(5)
C01R N00B C00E C013 -0.3(9)
C01R C01B C01T C023 1.0(9)
C01R C01B C033 C04Q -139.7(7)
C01R C01B C033 C04T 96.0(8)
C01R C02H C031 C04D -157.0(6)
C01R C02H C031 C04J 77.2(7)
C01T C01B C01R N00B -178.1(5)
C01T C01B C01R C02H -1.7(9)
C01T C01B C033 C04Q 39.2(9)
C01T C01B C033 C04T -85.0(8)
C01T C023 C029 C02H -1.9(10)
C01V C01I C03F C049 -179.3(6)
C01V C01I C03F C05I 2.5(10)
C01V C04X C05Q C05I -0.1(19)
C01V C04X C05Q C17 168.9(18)
C01W C00O C00T C00Z -1.5(8)
C01W C00O C00T B03B 172.1(5)
C01W C012 C017 C00Z 0.1(9)
C01W C012 C017 C02Q 178.7(6)
C01X C00V C014 C00P -0.8(8)
C01X C00V C014 C01S 174.9(5)
C01Y C02J C03G C04I 0.3(11)
C01Y C02J C03G C05F -178.3(8)
C01Y C02X C03V C04I 1.7(10)
C01Y C02X C03V C05D -176.3(7)
C022 C02C C02M C02N -0.1(10)
C023 C029 C02H C01R 1.2(9)
C023 C029 C02H C031 177.3(6)
C024 C028 C02O N00Q 131.7(7)
C024 C028 C02O C02Z -54.8(7)
C024 C028 C03C C03S 53.4(7)
C024 C028 C03C C04E -125.7(7)
C024 C02I C03A C04B -1.2(11)
C024 C03I C047 C04B 0.5(12)
C025 C00W C010 C01L 3.0(8)
C025 C00W C010 B03B -170.3(5)
C028 C024 C02I C02B -1.2(9)
C028 C024 C02I C03A -180.0(7)
C028 C024 C03I C047 -179.4(7)
C028 C02O C02Z N00L 179.8(6)
C028 C02O C02Z C02B -2.4(8)
C028 C03C C03S C02B 0.1(7)
C028 C03C C03S C04Z 179.5(6)
C028 C03C C04E C04U 179.9(7)
C029 C02H C031 C04D 27.0(9)
C029 C02H C031 C04J -98.8(7)
C02A C01F C02Y C021 1.1(9)
C02A C01F C03J F00C -50.5(8)
C02A C01F C03J F00X 68.2(9)
C02A C01F C03J F01Z -169.5(6)
C02A C01Q C02F C021 2.5(8)
C02A C01Q B03T C01O -155.6(5)
C02A C01Q B03T C01V -38.3(8)
C02A C01Q B03T C01Y 81.1(6)
C02B C02I C03A C04B -179.7(7)
C02B C03S C04Z C04Y -179.2(6)
C02C C02M C02N C018 -0.3(9)
C02D C00N C01E C02E 0.1(8)
C02D C00N B03B C00T -43.2(7)
C02D C00N B03B C010 75.9(6)
C02D C00N B03B C01A -161.7(5)
C02D C02W C030 C02E 1.1(9)
C02D C02W C03E F006 30.2(9)
C02D C02W C03E F01K 149.7(7)
C02D C02W C03E F01U -91.9(8)
C02F C01Q C02A C01F -2.1(8)
C02F C01Q B03T C01O 29.2(7)
C02F C01Q B03T C01V 146.5(5)
C02F C01Q B03T C01Y -94.1(6)
C02F C021 C02Y C01F -0.6(9)
C02F C021 C03R F00G 156.9(7)
C02F C021 C03R F00R -83.6(9)
C02F C021 C03R F015 35.4(10)
C02G O00D C03W C02S -117.1(7)
C02G C02V C056 C035 38.5(19)
C02I C024 C028 C02O 57.9(7)
C02I C024 C028 C03C -53.1(7)
C02I C024 C03I C047 -1.6(11)
C02I C02B C02Z N00L -124.8(8)
C02I C02B C02Z C02O 57.8(7)
C02I C02B C03S C03C -53.5(7)
C02I C02B C03S C04Z 127.2(7)
C02I C03A C04B C047 0.1(12)
C02J C01Y C02X C03V -2.1(9)
C02J C01Y B03T C01O 146.5(5)
C02J C01Y B03T C01Q -91.4(6)
C02J C01Y B03T C01V 29.8(7)
C02J C03G C04I C03V -0.7(12)
C02J C03G C05F F02K 151.2(13)
C02J C03G C05F F05G 24.8(14)
C02J C03G C05F F05H -93.5(13)
C02J C03G C05F F0AA 127.7(15)
C02J C03G C05F F05I -34.9(17)
C02J C03G C05F F1AA -128.2(8)
C02N C018 C019 C016 -178.1(5)
C02N C018 C019 C022 -0.6(8)
C02O N00Q C03L C034 -103.5(8)
C02O N00Q C03L C03M 79.8(8)
C02O C028 C03C C03S -57.8(7)
C02O C028 C03C C04E 123.0(7)
C02S O00I C052 C059 1.0(9)
C02S C040 C059 C052 1.2(10)
C02T C01O C03O C046 2.3(9)
C02T C01O B03T C01Q -144.6(6)
C02T C01O B03T C01V 93.2(6)
C02T C01O B03T C01Y -26.9(8)
C02T C04V C05A C046 1.5(11)
C02T C04V C05M F044 -82.3(12)
C02T C04V C05M F04G 50.5(16)
C02T C04V C05M F05V 155.1(8)
C02T C04V C05M F05W -125.2(16)
C02T C04V C05M F04H 128.7(10)
C02T C04V C05M F2 18.6(19)
C02U C043 C04A C037 0.9(11)
C02U C043 C04A C05B -178.1(9)
C02X C01Y C02J C03G 1.1(9)
C02X C01Y B03T C01O -40.2(8)
C02X C01Y B03T C01Q 81.9(7)
C02X C01Y B03T C01V -156.9(6)
C02X C03V C04I C03G -0.2(11)
C02X C03V C05D F00H -29.6(16)
C02X C03V C05D F03U -141.9(8)
C02X C03V C05D F00I 120.4(11)
C02Y C01F C02A C01Q 0.3(9)
C02Y C01F C03J F00C 132.8(7)
C02Y C01F C03J F00X -108.5(8)
C02Y C01F C03J F01Z 13.9(9)
C02Y C021 C02F C01Q -1.2(10)
C02Y C021 C03R F00G -23.2(10)
C02Y C021 C03R F00R 96.4(9)
C02Y C021 C03R F015 -144.6(7)
C02Z N00L C03Q C03D -99.1(8)
C02Z N00L C03Q C04F 86.9(8)
C02Z C02B C02I C024 -57.0(8)
C02Z C02B C02I C03A 121.6(8)
C02Z C02B C03S C03C 57.0(7)
C02Z C02B C03S C04Z -122.3(7)
C030 C02E C04R F050 150(3)
C030 C02E C04R F05C 26.1(18)
C030 C02E C04R F05N -85.9(18)
C030 C02E C04R F05O -30(4)
C030 C02E C04R F05D 90(2)
C030 C02E C04R F0 -158.2(17)
C030 C02W C03E F006 -152.1(6)
C030 C02W C03E F01K -32.6(10)
C030 C02W C03E F01U 85.8(8)
C033 C01B C01R N00B 0.9(8)
C033 C01B C01R C02H 177.3(6)
C033 C01B C01T C023 -178.0(6)
C034 C03L C03M C03N -171.0(6)
C034 C03L C03M C04H 6.2(10)
C034 C045 C04P C04H 2.6(13)
C037 C01A C01N C02U 0.1(9)
C037 C01A B03B C00N -99.5(7)
C037 C01A B03B C00T 140.2(6)
C037 C01A B03B C010 21.6(8)
C037 C04A C05B F04C -38.2(17)
C037 C04A C05B F05P -170.9(13)
C037 C04A C05B F05R 81.4(13)
C037 C04A C05B F05S 124.1(14)
C037 C04A C05B F05Q -131.9(12)
C037 C04A C05B F04D 10(2)
C039 C025 C03H F009 166.9(6)
C039 C025 C03H F00J -73.3(8)
C039 C025 C03H F00Y 44.6(8)
C039 C02P C03Y F00K 134.3(7)
C039 C02P C03Y F01H -106.0(9)
C039 C02P C03Y F032 14.8(11)
B03B C00N C01E C02E 176.8(6)
B03B C00N C02D C02W -176.2(5)
B03B C00T C00Z C017 -171.6(5)
B03B C010 C01L C02P 169.2(5)
B03B C01A C01N C02U -175.9(6)
B03B C01A C037 C04A 176.8(7)
C03C C028 C02O N00Q -114.9(7)
C03C C028 C02O C02Z 58.6(7)
C03C C03S C04Z C04Y 1.5(10)
C03C C04E C04U C04Y -0.5(12)
C03D C03Q C04F C04O -177.8(8)
C03D C03Q C04F C057 1.8(11)
C03D C053 C058 C057 0.2(15)
C03E C02W C030 C02E -176.6(6)
C03F C01I C01V B03T -179.0(6)
C03F C01I C01V C04X -3.3(10)
C03F C05I C05Q C04X -0.8(18)
C03F C05I C05Q C17 -170.2(17)
C03H C025 C039 C02P 179.2(6)
C03I C024 C028 C02O -124.1(7)
C03I C024 C028 C03C 124.9(7)
C03I C024 C02I C02B -179.3(7)
C03I C024 C02I C03A 2.0(11)
C03I C047 C04B C03A 0.3(13)
C03J C01F C02A C01Q -176.3(6)
C03J C01F C02Y C021 177.7(6)
C03K C034 C03L N00Q 0.5(10)
C03K C034 C03L C03M 177.0(6)
C03K C034 C045 C04P 178.5(8)
C03L N00Q C02O C028 2.5(11)
C03L N00Q C02O C02Z -170.7(6)
C03L C034 C03K C05J 92.8(9)
C03L C034 C03K C05L -142.8(7)
C03L C034 C045 C04P 1.4(11)
C03L C03M C03N C03X 78.0(8)
C03L C03M C03N C051 -159.2(6)
C03L C03M C04H C04P -1.9(11)
C03M C04H C04P C045 -2.3(13)
C03N C03M C04H C04P 175.3(7)
C03O C01O C02T C04V -2.1(9)
C03O C01O B03T C01Q 41.8(7)
C03O C01O B03T C01V -80.4(6)
C03O C01O B03T C01Y 159.6(5)
C03O C046 C054 F04K -44(3)
C03O C046 C054 F04W 89(3)
C03O C046 C054 F05K -161(2)
C03O C046 C054 F04L 41(2)
C03O C046 C054 F04X 158(3)
C03O C046 C054 F05L -84(2)
C03O C046 C05A C04V -1.3(11)
C03Q N00L C02Z C02B -6.6(11)
C03Q N00L C02Z C02O 170.6(6)
C03Q C03D C053 C058 0.2(13)
C03Q C03D C055 C05T 125.4(9)
C03Q C03D C055 C061 -110.4(9)
C03Q C04F C04O C05U 89.7(10)
C03Q C04F C04O C05X -146.8(9)
C03Q C04F C057 C058 -1.3(12)
C03R C021 C02F C01Q 178.7(6)
C03R C021 C02Y C01F 179.4(6)
C03S C02B C02I C024 54.3(7)
C03S C02B C02I C03A -127.1(8)
C03S C02B C02Z N00L 122.8(8)
C03S C02B C02Z C02O -54.5(7)
C03S C03C C04E C04U 0.8(10)
B03T C01O C02T C04V -175.9(6)
B03T C01O C03O C046 176.4(6)
B03T C01Q C02A C01F -177.4(5)
B03T C01Q C02F C021 178.0(5)
B03T C01V C04X C05Q 178.1(10)
B03T C01Y C02J C03G 174.9(6)
B03T C01Y C02X C03V -175.6(6)
C03W O00D C02G O003 -2.5(10)
C03W O00D C02G C02V 179.0(6)
C03W C02S C040 C059 178.6(7)
C03Y C02P C039 C025 176.7(7)
O03Z C05O O062 C06B 10(3)
O03Z C05O O1 C1 11(2)
O03Z C05O C43 O062 156(3)
O03Z C05O C43 C063 -39(3)
O03Z C05O C43 C10 29(3)
C040 C02S C03W O00D 116.9(9)
C041 C063 C43 C05O 78(2)
C041 C063 C43 O062 91(3)
C043 C02U C04L F00U -4.7(11)
C043 C02U C04L F01J 114.0(8)
C043 C02U C04L F027 -125.4(9)
C043 C04A C05B F04C 140.8(12)
C043 C04A C05B F05P 8.2(19)
C043 C04A C05B F05R -99.6(11)
C043 C04A C05B F05S -56.9(17)
C043 C04A C05B F05Q 47.1(16)
C043 C04A C05B F04D -170.6(17)
C045 C034 C03K C05J -84.1(9)
C045 C034 C03K C05L 40.3(10)
C045 C034 C03L N00Q 177.5(6)
C045 C034 C03L C03M -5.9(10)
C049 C03F C05I C05Q -178.4(9)
C04E C03C C03S C02B 179.3(6)
C04E C03C C03S C04Z -1.3(10)
C04E C04U C04Y C04Z 0.6(12)
C04F C057 C058 C053 0.4(15)
C04H C03M C03N C03X -99.0(8)
C04H C03M C03N C051 23.8(10)
C04I C03G C05F F02K -27.3(18)
C04I C03G C05F F05G -153.6(10)
C04I C03G C05F F05H 88.0(12)
C04I C03G C05F F0AA -51(2)
C04I C03G C05F F05I 146.6(14)
C04I C03G C05F F1AA 53.3(11)
C04I C03V C05D F00H 152.6(12)
C04I C03V C05D F03U 40.3(12)
C04I C03V C05D F00I -57.4(14)
C04L C02U C043 C04A 179.9(7)
C04O C04F C057 C058 178.3(9)
C04R C02E C030 C02W 179.5(7)
C04U C04Y C04Z C03S -1.1(11)
C04X C01V B03T C01O -73.2(8)
C04X C01V B03T C01Q 165.1(7)
C04X C01V B03T C01Y 49.2(9)
C04X C05Q C17 F4 123.2(15)
C04X C05Q C17 F34 62(2)
C052 O00I C02S C03W -179.5(6)
C052 O00I C02S C040 -0.2(8)
C053 C03D C03Q N00L -175.0(7)
C053 C03D C03Q C04F -1.3(11)
C053 C03D C055 C05T -52.2(11)
C053 C03D C055 C061 72.0(11)
C054 C046 C05A C04V -179.5(8)
C055 C03D C03Q N00L 7.3(11)
C055 C03D C03Q C04F -179.0(7)
C055 C03D C053 C058 178.0(9)
C057 C04F C04O C05U -89.9(10)
C057 C04F C04O C05X 33.6(13)
C05A C046 C054 F04K 134(2)
C05A C046 C054 F04W -93(4)
C05A C046 C054 F05K 17(2)
C05A C046 C054 F04L -141.1(18)
C05A C046 C054 F04X -24(3)
C05A C046 C054 F05L 94(2)
C05A C04V C05M F044 93.3(14)
C05A C04V C05M F04G -133.9(13)
C05A C04V C05M F05V -29.3(12)
C05A C04V C05M F05W 50(2)
C05A C04V C05M F04H -55.7(13)
C05A C04V C05M F2 -165.8(13)
C05D C03V C04I C03G 177.5(9)
C05F C03G C04I C03V 177.7(9)
C05I C03F C049 F007 -149.4(8)
C05I C03F C049 F01P 90.4(10)
C05I C03F C049 F02L -28.9(10)
C05I C05Q C17 F4 -67(3)
C05I C05Q C17 F34 -128.8(15)
C05M C04V C05A C046 -174.1(9)
C05O O062 C06B C06C 64(2)
C05O O1 C1 C1AA -73(3)
C05O C43 C10 C041 -79.7(15)
O05W C3 C4 C060 2(5)
C060 C06A C06C O05W -6(3)
C060 C06A C06C C06B 168.2(18)
O062 C05O C43 C063 165(2)
O062 C06B C06C O05W -107(2)
O062 C06B C06C C060 95(3)
O062 C06B C06C C06A 79(2)
C063 C05O O062 C06B 179.6(15)
C063 C05O C43 O062 -165(2)
C06A C060 C06D O05W -17(4)
C06C O05W C06D C060 7(2)
C06D O05W C06C C060 -4.4(13)
C06D O05W C06C C06A 0(2)
C06D O05W C06C C06B -174.4(18)
C06D C060 C06A C06C 16(4)
O1 C05O C43 C10 -178.0(15)
O1 C1 C1AA O05W 67(5)
O1 C1 C1AA C060 -121.1(19)
C1AA O05W C3 C4 -2(4)
C1AA C060 C4 C3 -1(4)
C3 O05W C1AA C060 1(4)
C3 O05W C1AA C1 173(4)
C43 C05O O062 C06B 168.6(16)
C43 C05O O1 C1 -148.5(18)
